data_4340782
loop_
_publ_author_name
'Kalita, Alok Ch'
'Gogoi, Nayanmoni'
'Jangir, Ritambhara'
'Kuppuswamy, Subramaniam'
'Walawalkar, Mrinalini G.'
'Murugavel, Ramaswamy'

_publ_section_title
;
 Ab initio chemical synthesis of designer metal phosphate frameworks at
 ambient conditions.
;
_journal_issue 17
_journal_name_full 'Inorganic chemistry'
_journal_page_first 8959
_journal_page_last 8969
_journal_paper_doi 10.1021/ic500810d
_journal_volume 53
_journal_year 2014
_chemical_formula_moiety
;
C130 H172 N6 O34 P8 S2 Zn8, 2(C2 H6 O S)
;
_chemical_formula_sum 'C134 H184 N6 O36 P8 S4 Zn8'
_chemical_formula_weight 3353.83
_chemical_name_systematic
;
 ?
;
_space_group_IT_number 7
_symmetry_cell_setting monoclinic
_symmetry_space_group_name_Hall 'P -2yc'
_symmetry_space_group_name_H-M 'P 1 c 1'
_atom_sites_solution_hydrogens geom
_atom_sites_solution_primary direct
_atom_sites_solution_secondary difmap
_audit_creation_method SHELXL-97
_cell_angle_alpha 90.00
_cell_angle_beta 102.082(2)
_cell_angle_gamma 90.00
_cell_formula_units_Z 2
_cell_length_a 18.846(3)
_cell_length_b 25.339(4)
_cell_length_c 17.390(3)
_cell_measurement_reflns_used 2768
_cell_measurement_temperature 293(2)
_cell_measurement_theta_max 25.123
_cell_measurement_theta_min 2.582
_cell_volume 8120(2)
_computing_cell_refinement CrysalisPro
_computing_data_collection CrysalisPro
_computing_data_reduction CrysalisPro
_computing_molecular_graphics 'SHELXTL (Sheldrick, 2008)'
_computing_publication_material 'SHELXTL (Sheldrick, 2008)'
_computing_structure_refinement 'SHELXL-97 (Sheldrick, 2008)'
_computing_structure_solution 'SHELXS-97 (Sheldrick, 2008)'
_diffrn_ambient_temperature 293(2)
_diffrn_detector_area_resol_mean 15.9948
_diffrn_measured_fraction_theta_full 0.994
_diffrn_measured_fraction_theta_max 0.994
_diffrn_measurement_device_type 'Oxford Diffraction Xcalibur'
_diffrn_measurement_method '\w scans'
_diffrn_radiation_monochromator graphite
_diffrn_radiation_source 'fine-focus sealed tube'
_diffrn_radiation_type MoK\a
_diffrn_radiation_wavelength 0.71073
_diffrn_reflns_av_R_equivalents 0.0351
_diffrn_reflns_av_sigmaI/netI 0.0621
_diffrn_reflns_limit_h_max 20
_diffrn_reflns_limit_h_min -21
_diffrn_reflns_limit_k_max 28
_diffrn_reflns_limit_k_min -28
_diffrn_reflns_limit_l_max 19
_diffrn_reflns_limit_l_min 0
_diffrn_reflns_number 23884
_diffrn_reflns_theta_full 23.61
_diffrn_reflns_theta_max 23.61
_diffrn_reflns_theta_min 1.61
_exptl_absorpt_coefficient_mu 1.360
_exptl_absorpt_correction_T_max 0.785
_exptl_absorpt_correction_T_min 0.354
_exptl_absorpt_correction_type multi-scan
_exptl_absorpt_process_details CrysalisPro
_exptl_crystal_colour colorless
_exptl_crystal_density_diffrn 1.372
_exptl_crystal_density_method 'not measured'
_exptl_crystal_description plate
_exptl_crystal_F_000 3484
_exptl_crystal_size_max 0.4
_exptl_crystal_size_mid 0.3
_exptl_crystal_size_min 0.03
_platon_squeeze_details
;
;
_refine_diff_density_max 2.167
_refine_diff_density_min -0.769
_refine_diff_density_rms 0.137
_refine_ls_abs_structure_details 'Flack H D (1983), Acta Cryst. A39, 876-881'
_refine_ls_abs_structure_Flack 0.48(2)
_refine_ls_extinction_method none
_refine_ls_goodness_of_fit_ref 1.085
_refine_ls_hydrogen_treatment mixed
_refine_ls_matrix_type full
_refine_ls_number_parameters 1806
_refine_ls_number_reflns 12572
_refine_ls_number_restraints 350
_refine_ls_restrained_S_all 1.076
_refine_ls_R_factor_all 0.0803
_refine_ls_R_factor_gt 0.0709
_refine_ls_shift/su_max 0.001
_refine_ls_shift/su_mean 0.000
_refine_ls_structure_factor_coef Fsqd
_refine_ls_weighting_details 'calc w=1/[\s^2^(Fo^2^)+(0.1056P)^2^+43.4115P] where P=(Fo^2^+2Fc^2^)/3'
_refine_ls_weighting_scheme calc
_refine_ls_wR_factor_gt 0.1834
_refine_ls_wR_factor_ref 0.1877
_reflns_number_gt 10729
_reflns_number_total 12572
_reflns_threshold_expression >2sigma(I)
_cod_data_source_file ic500810d_si_002.cif
_cod_data_source_block 2_mur118as
_cod_depositor_comments 'Adding full bibliography for 4340781--4340786.cif.'
_cod_original_cell_volume 8121(2)
_cod_original_sg_symbol_H-M 'P c'
_cod_database_code 4340782

loop_
_symmetry_equiv_pos_as_xyz
'x, y, z'
'x, -y, z+1/2'

loop_
_atom_site_label
_atom_site_type_symbol
_atom_site_fract_x
_atom_site_fract_y
_atom_site_fract_z
_atom_site_U_iso_or_equiv
_atom_site_adp_type
_atom_site_occupancy
_atom_site_symmetry_multiplicity
_atom_site_calc_flag
_atom_site_refinement_flags
Zn1 Zn 0.54410(7) -0.26704(5) 0.66377(9) 0.0173(3) Uani 1 1 d .
Zn2 Zn 0.63791(7) -0.41940(5) 0.62305(8) 0.0160(3) Uani 1 1 d .
Zn3 Zn 0.72090(8) -0.27685(6) 0.54698(10) 0.0274(4) Uani 1 1 d .
Zn4 Zn 0.75301(8) -0.30899(6) 0.79602(9) 0.0251(4) Uani 1 1 d .
Zn5 Zn 0.18925(7) 0.08103(5) 0.51720(8) 0.0168(3) Uani 1 1 d .
Zn6 Zn 0.27603(7) 0.23571(5) 0.59298(8) 0.0171(3) Uani 1 1 d .
Zn7 Zn 0.06674(8) 0.18781(6) 0.62771(9) 0.0245(4) Uani 1 1 d .
Zn8 Zn 0.10018(8) 0.22000(6) 0.39198(9) 0.0237(4) Uani 1 1 d .
P1 P 0.56985(17) -0.32870(13) 0.5068(2) 0.0190(7) Uani 1 1 d .
P2 P 0.59877(17) -0.35915(13) 0.77331(19) 0.0171(7) Uani 1 1 d .
P3 P 0.6979(2) -0.21060(14) 0.6943(2) 0.0280(9) Uani 1 1 d .
P4 P 0.79389(18) -0.37346(15) 0.6532(2) 0.0247(8) Uani 1 1 d .
P5 P 0.22416(17) 0.14603(13) 0.6847(2) 0.0185(7) Uani 1 1 d .
P6 P 0.25516(17) 0.17095(14) 0.4282(2) 0.0216(8) Uani 1 1 d .
P7 P 0.03136(17) 0.12070(14) 0.4732(2) 0.0223(8) Uani 1 1 d .
P8 P 0.11565(19) 0.28761(14) 0.5451(2) 0.0251(8) Uani 1 1 d .
O1 O 0.5417(4) -0.2868(3) 0.5560(5) 0.0159(18) Uani 1 1 d U
O2 O 0.5709(4) -0.3837(3) 0.5409(5) 0.0191(19) Uani 1 1 d U
O3 O 0.6416(5) -0.3132(4) 0.4839(5) 0.025(2) Uani 1 1 d U
O4 O 0.5125(5) -0.3329(3) 0.4249(5) 0.020(2) Uani 1 1 d U
O5 O 0.5352(4) -0.3272(3) 0.7268(5) 0.020(2) Uani 1 1 d U
O6 O 0.6255(4) -0.4040(3) 0.7255(5) 0.0198(19) Uani 1 1 d U
O7 O 0.6580(5) -0.3236(3) 0.8155(5) 0.024(2) Uani 1 1 d .
O8 O 0.5668(4) -0.3876(3) 0.8424(5) 0.0174(19) Uani 1 1 d U
O9 O 0.6217(5) -0.2198(4) 0.7077(6) 0.030(2) Uani 1 1 d U
O10 O 0.7047(6) -0.2185(4) 0.6097(7) 0.047(3) Uani 1 1 d .
O11 O 0.7546(5) -0.2392(4) 0.7528(6) 0.033(3) Uani 1 1 d .
O12 O 0.7150(5) -0.1501(4) 0.7100(6) 0.032(2) Uani 1 1 d U
O13 O 0.7388(5) -0.4148(4) 0.6195(5) 0.026(2) Uani 1 1 d .
O14 O 0.7916(5) -0.3256(4) 0.6029(6) 0.029(2) Uani 1 1 d U
O15 O 0.7959(5) -0.3609(4) 0.7376(5) 0.026(2) Uani 1 1 d .
O16 O 0.8723(5) -0.3995(4) 0.6552(5) 0.025(2) Uani 1 1 d .
O17 O 0.2028(5) 0.1002(4) 0.6237(5) 0.024(2) Uani 1 1 d .
O18 O 0.2847(4) 0.1813(3) 0.6681(5) 0.019(2) Uani 1 1 d .
O19 O 0.1589(5) 0.1781(4) 0.6973(5) 0.028(2) Uani 1 1 d U
O20 O 0.2567(4) 0.1181(3) 0.7681(5) 0.020(2) Uani 1 1 d .
O21 O 0.2522(5) 0.1157(3) 0.4600(6) 0.025(2) Uani 1 1 d .
O22 O 0.2830(5) 0.2122(4) 0.4908(5) 0.021(2) Uani 1 1 d U
O23 O 0.1836(5) 0.1862(4) 0.3734(6) 0.033(2) Uani 1 1 d U
O24 O 0.3140(5) 0.1673(3) 0.3706(5) 0.024(2) Uani 1 1 d U
O25 O 0.0876(4) 0.0793(4) 0.4676(5) 0.025(2) Uani 1 1 d .
O26 O 0.0248(4) 0.1330(4) 0.5577(5) 0.021(2) Uani 1 1 d U
O27 O 0.0370(5) 0.1700(4) 0.4277(6) 0.035(3) Uani 1 1 d .
O28 O -0.0468(5) 0.0965(4) 0.4348(6) 0.028(2) Uani 1 1 d .
O29 O 0.1932(5) 0.2787(4) 0.5904(6) 0.026(2) Uani 1 1 d U
O30 O 0.0601(5) 0.2553(4) 0.5763(5) 0.025(2) Uani 1 1 d U
O31 O 0.1071(5) 0.2818(3) 0.4574(5) 0.027(2) Uani 1 1 d .
O32 O 0.0972(5) 0.3486(3) 0.5592(6) 0.030(2) Uani 1 1 d .
C1 C 0.4504(7) -0.3007(5) 0.4016(7) 0.017(3) Uani 1 1 d .
C2 C 0.4555(7) -0.2551(5) 0.3595(8) 0.025(3) Uani 1 1 d .
C3 C 0.3891(8) -0.2270(6) 0.3357(9) 0.037(4) Uani 1 1 d U
H3A H 0.3898 -0.1959 0.3074 0.044 Uiso 1 1 calc R
C4 C 0.3265(8) -0.2423(5) 0.3513(9) 0.032(4) Uani 1 1 d .
H4A H 0.2843 -0.2235 0.3316 0.038 Uiso 1 1 calc R
C5 C 0.3243(7) -0.2888(6) 0.3994(8) 0.028(3) Uani 1 1 d .
H5A H 0.2811 -0.2986 0.4133 0.033 Uiso 1 1 calc R
C6 C 0.3852(7) -0.3184(6) 0.4244(8) 0.024(3) Uani 1 1 d .
C7 C 0.5244(9) -0.2371(6) 0.3423(9) 0.040(4) Uani 1 1 d .
H7A H 0.5569 -0.2676 0.3458 0.048 Uiso 1 1 calc R
C8 C 0.5592(8) -0.1978(7) 0.4007(11) 0.052(5) Uani 1 1 d .
H8A H 0.5758 -0.2148 0.4506 0.077 Uiso 1 1 calc R
H8B H 0.5248 -0.1708 0.4059 0.077 Uiso 1 1 calc R
H8C H 0.5998 -0.1822 0.3837 0.077 Uiso 1 1 calc R
C9 C 0.5138(10) -0.2148(9) 0.2592(10) 0.058(5) Uani 1 1 d .
H9A H 0.5592 -0.2153 0.2424 0.087 Uiso 1 1 calc R
H9B H 0.4966 -0.1791 0.2587 0.087 Uiso 1 1 calc R
H9C H 0.4789 -0.2358 0.2241 0.087 Uiso 1 1 calc R
C10 C 0.3834(8) -0.3683(6) 0.4698(9) 0.037(4) Uani 1 1 d U
H10A H 0.4324 -0.3833 0.4784 0.044 Uiso 1 1 calc R
C11 C 0.3311(13) -0.4111(8) 0.4266(13) 0.072(6) Uani 1 1 d .
H11A H 0.3243 -0.4060 0.3709 0.108 Uiso 1 1 calc R
H11B H 0.2852 -0.4083 0.4420 0.108 Uiso 1 1 calc R
H11C H 0.3515 -0.4454 0.4404 0.108 Uiso 1 1 calc R
C12 C 0.3698(13) -0.3531(10) 0.5523(13) 0.079(6) Uani 1 1 d U
H12A H 0.3878 -0.3182 0.5657 0.119 Uiso 1 1 calc R
H12B H 0.3945 -0.3777 0.5908 0.119 Uiso 1 1 calc R
H12C H 0.3187 -0.3542 0.5512 0.119 Uiso 1 1 calc R
C13 C 0.5677(7) -0.4434(5) 0.8502(8) 0.022(3) Uani 1 1 d U
C14 C 0.5049(7) -0.4709(5) 0.8212(8) 0.025(3) Uani 1 1 d .
C15 C 0.5043(8) -0.5252(6) 0.8371(9) 0.033(4) Uani 1 1 d .
H15A H 0.4615 -0.5441 0.8213 0.040 Uiso 1 1 calc R
C16 C 0.5676(8) -0.5515(6) 0.8765(8) 0.030(3) Uani 1 1 d U
H16A H 0.5673 -0.5875 0.8864 0.036 Uiso 1 1 calc R
C17 C 0.6303(8) -0.5216(5) 0.9000(8) 0.029(3) Uani 1 1 d U
H17A H 0.6734 -0.5386 0.9225 0.034 Uiso 1 1 calc R
C18 C 0.6309(7) -0.4680(5) 0.8912(8) 0.023(3) Uani 1 1 d .
C19 C 0.4367(7) -0.4434(6) 0.7751(8) 0.028(3) Uani 1 1 d .
H19A H 0.4506 -0.4069 0.7663 0.033 Uiso 1 1 calc R
C20 C 0.4144(10) -0.4681(9) 0.6962(12) 0.073(7) Uani 1 1 d .
H20A H 0.3642 -0.4604 0.6752 0.109 Uiso 1 1 calc R
H20B H 0.4211 -0.5056 0.7008 0.109 Uiso 1 1 calc R
H20C H 0.4434 -0.4542 0.6617 0.109 Uiso 1 1 calc R
C21 C 0.3777(9) -0.4403(8) 0.8217(10) 0.052(5) Uani 1 1 d .
H21A H 0.3402 -0.4169 0.7958 0.078 Uiso 1 1 calc R
H21B H 0.3977 -0.4274 0.8735 0.078 Uiso 1 1 calc R
H21C H 0.3576 -0.4748 0.8253 0.078 Uiso 1 1 calc R
C22 C 0.7002(7) -0.4378(6) 0.9239(9) 0.031(3) Uani 1 1 d .
H22A H 0.6898 -0.4002 0.9143 0.037 Uiso 1 1 calc R
C23 C 0.7246(9) -0.4453(7) 1.0119(9) 0.043(4) Uani 1 1 d .
H23A H 0.6841 -0.4403 1.0366 0.064 Uiso 1 1 calc R
H23B H 0.7618 -0.4201 1.0322 0.064 Uiso 1 1 calc R
H23C H 0.7434 -0.4804 1.0225 0.064 Uiso 1 1 calc R
C24 C 0.7612(8) -0.4532(6) 0.8803(10) 0.038(4) Uani 1 1 d U
H24A H 0.7441 -0.4487 0.8247 0.056 Uiso 1 1 calc R
H24B H 0.7746 -0.4894 0.8913 0.056 Uiso 1 1 calc R
H24C H 0.8027 -0.4310 0.8980 0.056 Uiso 1 1 calc R
C25 C 0.6690(8) -0.1110(6) 0.7319(10) 0.039(4) Uani 1 1 d U
C26 C 0.6773(8) -0.1018(6) 0.8146(11) 0.045(4) Uani 1 1 d .
C27 C 0.6336(14) -0.0592(11) 0.8369(17) 0.091(7) Uani 1 1 d U
H27A H 0.6368 -0.0492 0.8890 0.109 Uiso 1 1 calc R
C28 C 0.5876(14) -0.0352(10) 0.7760(15) 0.085(7) Uani 1 1 d U
H28A H 0.5583 -0.0089 0.7902 0.102 Uiso 1 1 calc R
C29 C 0.5785(13) -0.0441(8) 0.6976(16) 0.081(7) Uani 1 1 d .
H29A H 0.5452 -0.0254 0.6605 0.097 Uiso 1 1 calc R
C30 C 0.6255(9) -0.0861(7) 0.6754(13) 0.052(5) Uani 1 1 d .
C31 C 0.7276(10) -0.1292(8) 0.8724(11) 0.056(5) Uani 1 1 d .
H31A H 0.7628 -0.1452 0.8452 0.068 Uiso 1 1 calc R
C32 C 0.6906(11) -0.1773(10) 0.9110(12) 0.071(7) Uani 1 1 d .
H32A H 0.6587 -0.1964 0.8702 0.107 Uiso 1 1 calc R
H32B H 0.6633 -0.1634 0.9473 0.107 Uiso 1 1 calc R
H32C H 0.7277 -0.2005 0.9382 0.107 Uiso 1 1 calc R
C33 C 0.7713(10) -0.0966(10) 0.9394(13) 0.074(7) Uani 1 1 d .
H33A H 0.7976 -0.0697 0.9183 0.111 Uiso 1 1 calc R
H33B H 0.8048 -0.1191 0.9736 0.111 Uiso 1 1 calc R
H33C H 0.7391 -0.0805 0.9685 0.111 Uiso 1 1 calc R
C34 C 0.6184(10) -0.0968(7) 0.5918(11) 0.053(5) Uani 1 1 d .
H34A H 0.6171 -0.1353 0.5865 0.064 Uiso 1 1 calc R
C35 C 0.6862(12) -0.0781(11) 0.5599(13) 0.086(8) Uani 1 1 d .
H35A H 0.7286 -0.0965 0.5871 0.129 Uiso 1 1 calc R
H35B H 0.6930 -0.0408 0.5685 0.129 Uiso 1 1 calc R
H35C H 0.6786 -0.0854 0.5046 0.129 Uiso 1 1 calc R
C36 C 0.5494(12) -0.0763(8) 0.5357(18) 0.096(10) Uani 1 1 d .
H36A H 0.5132 -0.0682 0.5653 0.144 Uiso 1 1 calc R
H36B H 0.5312 -0.1029 0.4973 0.144 Uiso 1 1 calc R
H36C H 0.5609 -0.0450 0.5096 0.144 Uiso 1 1 calc R
C37 C 0.8916(7) -0.4435(6) 0.6132(8) 0.027(3) Uani 1 1 d .
C38 C 0.8920(8) -0.4928(6) 0.6485(10) 0.039(4) Uani 1 1 d .
C39 C 0.9182(9) -0.5325(7) 0.6118(12) 0.053(5) Uani 1 1 d .
H39A H 0.9198 -0.5665 0.6325 0.064 Uiso 1 1 calc R
C40 C 0.9422(8) -0.5240(7) 0.5457(10) 0.047(5) Uani 1 1 d .
H40A H 0.9597 -0.5528 0.5223 0.057 Uiso 1 1 calc R
C41 C 0.9428(8) -0.4768(6) 0.5106(9) 0.038(4) Uani 1 1 d U
H41A H 0.9627 -0.4728 0.4664 0.046 Uiso 1 1 calc R
C42 C 0.9117(9) -0.4327(7) 0.5440(11) 0.048(4) Uani 1 1 d U
C43 C 0.8667(9) -0.4996(6) 0.7246(10) 0.043(4) Uani 1 1 d .
H43A H 0.8300 -0.4722 0.7241 0.052 Uiso 1 1 calc R
C44 C 0.8283(10) -0.5509(8) 0.7316(12) 0.062(6) Uani 1 1 d .
H44A H 0.7924 -0.5570 0.6844 0.094 Uiso 1 1 calc R
H44B H 0.8051 -0.5492 0.7757 0.094 Uiso 1 1 calc R
H44C H 0.8629 -0.5792 0.7391 0.094 Uiso 1 1 calc R
C45 C 0.9240(11) -0.4884(8) 0.7940(12) 0.065(6) Uani 1 1 d .
H45A H 0.9436 -0.4539 0.7890 0.097 Uiso 1 1 calc R
H45B H 0.9617 -0.5143 0.7980 0.097 Uiso 1 1 calc R
H45C H 0.9039 -0.4896 0.8404 0.097 Uiso 1 1 calc R
C46 C 0.9094(11) -0.3784(8) 0.5082(13) 0.067(6) Uani 1 1 d .
H46A H 0.8998 -0.3530 0.5473 0.081 Uiso 1 1 calc R
C47 C 0.841(2) -0.3783(14) 0.436(2) 0.166(16) Uani 1 1 d U
H47A H 0.8543 -0.3624 0.3912 0.249 Uiso 1 1 calc R
H47B H 0.8021 -0.3586 0.4503 0.249 Uiso 1 1 calc R
H47C H 0.8255 -0.4140 0.4238 0.249 Uiso 1 1 calc R
C48 C 0.9758(15) -0.3608(11) 0.4818(17) 0.103(8) Uani 1 1 d U
H48A H 1.0178 -0.3689 0.5218 0.155 Uiso 1 1 calc R
H48B H 0.9734 -0.3235 0.4726 0.155 Uiso 1 1 calc R
H48C H 0.9789 -0.3788 0.4341 0.155 Uiso 1 1 calc R
C49 C 0.2590(9) 0.0638(6) 0.7783(9) 0.035(4) Uani 1 1 d .
C50 C 0.1965(8) 0.0391(6) 0.7947(9) 0.034(4) Uani 1 1 d .
C51 C 0.2023(9) -0.0155(7) 0.8052(9) 0.041(4) Uani 1 1 d .
H51A H 0.1615 -0.0336 0.8132 0.050 Uiso 1 1 calc R
C52 C 0.2639(9) -0.0441(6) 0.8045(8) 0.038(4) Uani 1 1 d .
H52A H 0.2653 -0.0805 0.8116 0.045 Uiso 1 1 calc R
C53 C 0.3225(9) -0.0170(6) 0.7930(10) 0.041(4) Uani 1 1 d .
H53A H 0.3660 -0.0352 0.7972 0.049 Uiso 1 1 calc R
C54 C 0.3216(8) 0.0366(6) 0.7751(8) 0.032(3) Uani 1 1 d .
C55 C 0.1271(8) 0.0688(6) 0.7978(10) 0.037(4) Uani 1 1 d .
H55A H 0.1377 0.1064 0.7938 0.044 Uiso 1 1 calc R
C56 C 0.1007(10) 0.0613(9) 0.8740(12) 0.065(6) Uani 1 1 d .
H56A H 0.0555 0.0796 0.8706 0.097 Uiso 1 1 calc R
H56B H 0.1361 0.0753 0.9171 0.097 Uiso 1 1 calc R
H56C H 0.0939 0.0244 0.8825 0.097 Uiso 1 1 calc R
C57 C 0.0672(10) 0.0551(7) 0.7265(11) 0.053(5) Uani 1 1 d .
H57A H 0.0868 0.0554 0.6798 0.079 Uiso 1 1 calc R
H57B H 0.0289 0.0807 0.7215 0.079 Uiso 1 1 calc R
H57C H 0.0482 0.0207 0.7335 0.079 Uiso 1 1 calc R
C58 C 0.3881(8) 0.0656(6) 0.7609(9) 0.036(4) Uani 1 1 d .
H58A H 0.3736 0.1020 0.7462 0.043 Uiso 1 1 calc R
C59 C 0.4138(10) 0.0404(8) 0.6915(10) 0.059(5) Uani 1 1 d .
H59A H 0.4553 0.0593 0.6819 0.088 Uiso 1 1 calc R
H59B H 0.3754 0.0420 0.6455 0.088 Uiso 1 1 calc R
H59C H 0.4268 0.0043 0.7035 0.088 Uiso 1 1 calc R
C60 C 0.4487(9) 0.0678(7) 0.8327(10) 0.045(4) Uani 1 1 d .
H60A H 0.4817 0.0956 0.8266 0.067 Uiso 1 1 calc R
H60B H 0.4740 0.0347 0.8388 0.067 Uiso 1 1 calc R
H60C H 0.4289 0.0745 0.8783 0.067 Uiso 1 1 calc R
C61 C 0.3736(7) 0.2005(5) 0.3790(9) 0.027(3) Uani 1 1 d .
C62 C 0.4390(8) 0.1828(6) 0.4272(10) 0.036(4) Uani 1 1 d .
C63 C 0.4996(8) 0.2170(6) 0.4250(9) 0.035(4) Uani 1 1 d U
H63A H 0.5452 0.2072 0.4533 0.042 Uiso 1 1 calc R
C64 C 0.4936(7) 0.2619(5) 0.3843(8) 0.025(3) Uani 1 1 d .
H64A H 0.5341 0.2833 0.3872 0.030 Uiso 1 1 calc R
C65 C 0.4303(8) 0.2764(5) 0.3397(8) 0.027(3) Uani 1 1 d U
H65A H 0.4285 0.3070 0.3099 0.033 Uiso 1 1 calc R
C66 C 0.3660(8) 0.2472(6) 0.3359(9) 0.030(3) Uani 1 1 d U
C67 C 0.4443(8) 0.1340(7) 0.4754(12) 0.051(5) Uani 1 1 d .
H67A H 0.3961 0.1197 0.4758 0.061 Uiso 1 1 calc R
C68 C 0.488(2) 0.1394(18) 0.557(3) 0.180(13) Uani 1 1 d U
H68A H 0.4645 0.1631 0.5864 0.271 Uiso 1 1 calc R
H68B H 0.5355 0.1529 0.5551 0.271 Uiso 1 1 calc R
H68C H 0.4934 0.1054 0.5821 0.271 Uiso 1 1 calc R
C69 C 0.4919(17) 0.0927(11) 0.4386(18) 0.108(8) Uani 1 1 d U
H69A H 0.4604 0.0686 0.4051 0.162 Uiso 1 1 calc R
H69B H 0.5228 0.0736 0.4801 0.162 Uiso 1 1 calc R
H69C H 0.5211 0.1113 0.4083 0.162 Uiso 1 1 calc R
C70 C 0.2927(8) 0.2654(7) 0.2867(9) 0.039(4) Uani 1 1 d .
H70A H 0.2599 0.2350 0.2786 0.046 Uiso 1 1 calc R
C71 C 0.2599(8) 0.3073(7) 0.3324(10) 0.046(4) Uani 1 1 d .
H71A H 0.2700 0.2983 0.3872 0.069 Uiso 1 1 calc R
H71B H 0.2084 0.3088 0.3129 0.069 Uiso 1 1 calc R
H71C H 0.2809 0.3411 0.3256 0.069 Uiso 1 1 calc R
C72 C 0.2988(9) 0.2856(7) 0.2095(9) 0.045(4) Uani 1 1 d .
H72A H 0.2912 0.2572 0.1720 0.068 Uiso 1 1 calc R
H72B H 0.3463 0.3002 0.2127 0.068 Uiso 1 1 calc R
H72C H 0.2629 0.3124 0.1931 0.068 Uiso 1 1 calc R
C73 C -0.0606(7) 0.0528(6) 0.3859(8) 0.027(3) Uani 1 1 d U
C74 C -0.0735(8) 0.0045(6) 0.4156(10) 0.035(4) Uani 1 1 d .
C75 C -0.0930(8) -0.0378(6) 0.3606(10) 0.038(4) Uani 1 1 d U
H75A H -0.1017 -0.0712 0.3789 0.046 Uiso 1 1 calc R
C76 C -0.0988(9) -0.0302(8) 0.2831(13) 0.060(6) Uani 1 1 d .
H76A H -0.1109 -0.0585 0.2488 0.072 Uiso 1 1 calc R
C77 C -0.0876(10) 0.0173(7) 0.2543(11) 0.049(5) Uani 1 1 d .
H77A H -0.0919 0.0211 0.2003 0.058 Uiso 1 1 calc R
C78 C -0.0697(9) 0.0614(7) 0.3025(9) 0.039(4) Uani 1 1 d .
C79 C -0.0686(12) -0.0034(7) 0.4989(11) 0.057(6) Uani 1 1 d .
H79A H -0.0632 0.0310 0.5251 0.068 Uiso 1 1 calc R
C80 C -0.1400(11) -0.0323(8) 0.5170(14) 0.069(6) Uani 1 1 d .
H80A H -0.1823 -0.0204 0.4802 0.104 Uiso 1 1 calc R
H80B H -0.1449 -0.0239 0.5695 0.104 Uiso 1 1 calc R
H80C H -0.1353 -0.0698 0.5121 0.104 Uiso 1 1 calc R
C81 C -0.0068(11) -0.0383(10) 0.5375(11) 0.071(7) Uani 1 1 d .
H81A H 0.0213 -0.0206 0.5826 0.106 Uiso 1 1 calc R
H81B H 0.0235 -0.0458 0.5008 0.106 Uiso 1 1 calc R
H81C H -0.0257 -0.0707 0.5537 0.106 Uiso 1 1 calc R
C82 C -0.0549(10) 0.1130(8) 0.2690(10) 0.052(5) Uani 1 1 d .
H82A H -0.0579 0.1401 0.3084 0.062 Uiso 1 1 calc R
C83 C -0.1074(12) 0.1287(8) 0.1930(12) 0.067(6) Uani 1 1 d .
H83A H -0.1546 0.1145 0.1931 0.101 Uiso 1 1 calc R
H83B H -0.0902 0.1149 0.1488 0.101 Uiso 1 1 calc R
H83C H -0.1103 0.1664 0.1894 0.101 Uiso 1 1 calc R
C84 C 0.0242(9) 0.1141(7) 0.2538(10) 0.045(4) Uani 1 1 d .
H84A H 0.0567 0.0976 0.2969 0.068 Uiso 1 1 calc R
H84B H 0.0388 0.1500 0.2490 0.068 Uiso 1 1 calc R
H84C H 0.0254 0.0954 0.2060 0.068 Uiso 1 1 calc R
C85 C 0.1469(7) 0.3815(6) 0.6069(12) 0.042(4) Uani 1 1 d .
C86 C 0.1473(10) 0.3819(8) 0.6872(10) 0.052(5) Uani 1 1 d .
C87 C 0.1916(12) 0.4208(9) 0.7336(14) 0.078(7) Uani 1 1 d .
H87A H 0.1890 0.4277 0.7855 0.093 Uiso 1 1 calc R
C88 C 0.2379(17) 0.4472(12) 0.6966(18) 0.103(8) Uani 1 1 d U
H88A H 0.2713 0.4692 0.7284 0.124 Uiso 1 1 calc R
C89 C 0.2421(16) 0.4456(12) 0.6165(19) 0.107(8) Uani 1 1 d U
H89A H 0.2752 0.4646 0.5946 0.128 Uiso 1 1 calc R
C90 C 0.1869(14) 0.4097(8) 0.5724(13) 0.076(7) Uani 1 1 d .
C91 C 0.0946(9) 0.3514(7) 0.7249(10) 0.047(5) Uani 1 1 d .
H91A H 0.0604 0.3325 0.6839 0.057 Uiso 1 1 calc R
C92 C 0.0513(13) 0.3872(11) 0.7712(13) 0.083(8) Uani 1 1 d .
H92A H 0.0028 0.3738 0.7657 0.125 Uiso 1 1 calc R
H92B H 0.0494 0.4225 0.7506 0.125 Uiso 1 1 calc R
H92C H 0.0748 0.3875 0.8258 0.125 Uiso 1 1 calc R
C93 C 0.1347(12) 0.3123(8) 0.7823(12) 0.069(6) Uani 1 1 d .
H93A H 0.1608 0.2884 0.7555 0.103 Uiso 1 1 calc R
H93B H 0.1008 0.2928 0.8056 0.103 Uiso 1 1 calc R
H93C H 0.1683 0.3305 0.8227 0.103 Uiso 1 1 calc R
C94 C 0.1857(10) 0.4101(7) 0.4900(12) 0.055(5) Uani 1 1 d .
H94A H 0.1815 0.3728 0.4750 0.065 Uiso 1 1 calc R
C95 C 0.2512(12) 0.4300(9) 0.4579(16) 0.080(7) Uani 1 1 d .
H95A H 0.2945 0.4124 0.4848 0.120 Uiso 1 1 calc R
H95B H 0.2565 0.4674 0.4663 0.120 Uiso 1 1 calc R
H95C H 0.2435 0.4227 0.4026 0.120 Uiso 1 1 calc R
C96 C 0.1165(11) 0.4368(9) 0.4364(16) 0.082(7) Uani 1 1 d .
H96A H 0.0734 0.4199 0.4455 0.123 Uiso 1 1 calc R
H96B H 0.1189 0.4330 0.3821 0.123 Uiso 1 1 calc R
H96C H 0.1153 0.4736 0.4493 0.123 Uiso 1 1 calc R
N1 N 0.4592(5) -0.2142(4) 0.6395(6) 0.018(2) Uani 1 1 d .
C97 C 0.4283(7) -0.2062(5) 0.5626(8) 0.024(3) Uani 1 1 d U
H97A H 0.4392 -0.2289 0.5248 0.029 Uiso 1 1 calc R
C98 C 0.3803(8) -0.1641(6) 0.5394(9) 0.032(4) Uani 1 1 d .
H98A H 0.3600 -0.1583 0.4865 0.038 Uiso 1 1 calc R
C99 C 0.3636(7) -0.1309(5) 0.5982(7) 0.020(3) Uani 1 1 d U
C100 C 0.3940(8) -0.1401(5) 0.6753(9) 0.032(3) Uani 1 1 d U
H10B H 0.3818 -0.1193 0.7146 0.038 Uiso 1 1 calc R
C101 C 0.4438(8) -0.1816(6) 0.6943(10) 0.037(4) Uani 1 1 d .
H10C H 0.4668 -0.1867 0.7466 0.045 Uiso 1 1 calc R
N2 N 0.2344(6) 0.0076(4) 0.5353(6) 0.023(3) Uani 1 1 d .
C102 C 0.2228(7) -0.0225(5) 0.5918(8) 0.020(3) Uani 1 1 d .
H10D H 0.1881 -0.0125 0.6199 0.024 Uiso 1 1 calc R
C103 C 0.2615(7) -0.0705(5) 0.6122(8) 0.025(3) Uani 1 1 d .
H10E H 0.2509 -0.0920 0.6516 0.031 Uiso 1 1 calc R
C104 C 0.3150(8) -0.0848(5) 0.5728(8) 0.026(3) Uani 1 1 d U
C105 C 0.3254(8) -0.0518(5) 0.5118(9) 0.030(3) Uani 1 1 d U
H10F H 0.3591 -0.0611 0.4819 0.036 Uiso 1 1 calc R
C106 C 0.2878(7) -0.0070(5) 0.4956(7) 0.025(3) Uani 1 1 d .
H10G H 0.2978 0.0151 0.4565 0.030 Uiso 1 1 calc R
N3 N 0.5912(5) -0.4933(4) 0.6136(6) 0.016(2) Uani 1 1 d U
C107 C 0.5424(7) -0.5066(5) 0.5502(8) 0.025(3) Uani 1 1 d U
H10H H 0.5363 -0.4851 0.5059 0.029 Uiso 1 1 calc R
C108 C 0.5012(7) -0.5503(6) 0.5481(8) 0.028(3) Uani 1 1 d U
H10I H 0.4670 -0.5583 0.5027 0.034 Uiso 1 1 calc R
C109 C 0.5091(6) -0.5837(5) 0.6130(7) 0.015(3) Uani 1 1 d U
C110 C 0.5640(7) -0.5713(6) 0.6780(8) 0.031(4) Uani 1 1 d .
H11D H 0.5747 -0.5939 0.7210 0.037 Uiso 1 1 calc R
C111 C 0.6020(7) -0.5249(5) 0.6770(8) 0.023(3) Uani 1 1 d .
H11E H 0.6361 -0.5152 0.7216 0.028 Uiso 1 1 calc R
N4 N 0.3582(6) 0.2888(4) 0.6070(7) 0.022(3) Uani 1 1 d .
C112 C 0.3937(7) 0.2971(5) 0.5488(8) 0.022(3) Uani 1 1 d .
H11F H 0.3853 0.2744 0.5058 0.026 Uiso 1 1 calc R
C113 C 0.4414(7) 0.3372(5) 0.5504(8) 0.025(3) Uani 1 1 d .
H11G H 0.4638 0.3412 0.5079 0.030 Uiso 1 1 calc R
C114 C 0.4579(7) 0.3713(5) 0.6102(8) 0.024(3) Uani 1 1 d .
C115 C 0.4282(8) 0.3594(6) 0.6741(9) 0.036(4) Uani 1 1 d U
H11I H 0.4425 0.3793 0.7197 0.044 Uiso 1 1 calc R
C116 C 0.3786(8) 0.3199(5) 0.6739(8) 0.028(3) Uani 1 1 d .
H11J H 0.3588 0.3140 0.7178 0.034 Uiso 1 1 calc R
N5 N -0.2285(6) 0.2431(5) 0.9667(7) 0.034(3) Uani 1 1 d .
C117 C -0.2494(8) 0.2493(8) 0.8906(10) 0.049(5) Uani 1 1 d .
H11K H -0.2959 0.2625 0.8728 0.059 Uiso 1 1 calc R
C118 C -0.2104(8) 0.2385(7) 0.8342(10) 0.042(4) Uani 1 1 d .
H11H H -0.2271 0.2462 0.7812 0.050 Uiso 1 1 calc R
C119 C -0.1406(8) 0.2139(7) 0.8648(9) 0.039(4) Uani 1 1 d .
C120 C -0.1224(9) 0.2027(7) 0.9433(10) 0.046(4) Uani 1 1 d .
H12D H -0.0794 0.1848 0.9632 0.055 Uiso 1 1 calc R
C121 C -0.1670(9) 0.2174(7) 0.9941(11) 0.048(5) Uani 1 1 d .
H12E H -0.1538 0.2093 1.0473 0.058 Uiso 1 1 calc R
N6 N 0.0007(7) 0.1899(6) 0.7058(8) 0.043(3) Uani 1 1 d U
C122 C 0.0238(10) 0.1951(8) 0.7790(13) 0.063(6) Uani 1 1 d .
H12H H 0.0738 0.1958 0.7975 0.076 Uiso 1 1 calc R
C123 C -0.0190(9) 0.1998(8) 0.8331(11) 0.057(5) Uani 1 1 d .
H12I H 0.0017 0.2022 0.8865 0.069 Uiso 1 1 calc R
C124 C -0.0948(8) 0.2008(8) 0.8068(10) 0.050(5) Uani 1 1 d .
C125 C -0.1207(10) 0.1927(8) 0.7290(11) 0.059(5) Uani 1 1 d .
H12J H -0.1705 0.1916 0.7095 0.071 Uiso 1 1 calc R
C126 C -0.0739(8) 0.1862(7) 0.6781(10) 0.042(4) Uani 1 1 d .
H12K H -0.0924 0.1792 0.6252 0.050 Uiso 1 1 calc R
S1 S 0.8861(2) -0.29787(18) 0.9397(3) 0.0438(11) Uani 1 1 d D
O33 O 0.8071(5) -0.3108(4) 0.9074(6) 0.041(3) Uani 1 1 d D
C127 C 0.8991(10) -0.3142(8) 1.0419(8) 0.061(6) Uani 1 1 d D
H12L H 0.8777 -0.3479 1.0475 0.091 Uiso 1 1 calc R
H12M H 0.8764 -0.2878 1.0683 0.091 Uiso 1 1 calc R
H12N H 0.9501 -0.3154 1.0646 0.091 Uiso 1 1 calc R
C128 C 0.8905(10) -0.2274(5) 0.9526(12) 0.064(6) Uani 1 1 d D
H12O H 0.8925 -0.2108 0.9035 0.095 Uiso 1 1 calc R
H12P H 0.9331 -0.2184 0.9911 0.095 Uiso 1 1 calc R
H12Q H 0.8481 -0.2155 0.9700 0.095 Uiso 1 1 calc R
S2 S -0.0172(3) 0.2714(2) 0.2676(3) 0.0612(14) Uani 1 1 d D
O34 O 0.0551(5) 0.2460(4) 0.2863(6) 0.043(3) Uani 1 1 d D
C129 C -0.0023(12) 0.3388(5) 0.2945(11) 0.068(6) Uani 1 1 d D
H12R H 0.0273 0.3410 0.3465 0.102 Uiso 1 1 calc R
H12S H -0.0481 0.3557 0.2935 0.102 Uiso 1 1 calc R
H12T H 0.0219 0.3560 0.2580 0.102 Uiso 1 1 calc R
C130 C -0.0319(11) 0.2786(8) 0.1616(9) 0.071(6) Uani 1 1 d D
H13A H -0.0262 0.2450 0.1382 0.106 Uiso 1 1 calc R
H13B H 0.0027 0.3031 0.1488 0.106 Uiso 1 1 calc R
H13C H -0.0802 0.2916 0.1417 0.106 Uiso 1 1 calc R
S3 S 0.6593(4) 0.1074(3) 0.7271(6) 0.107(3) Uani 1 1 d D
O35 O 0.6861(12) 0.1619(5) 0.7166(14) 0.152(10) Uani 1 1 d D
C131 C 0.7076(15) 0.0876(11) 0.8212(11) 0.134(13) Uani 1 1 d D
H13D H 0.6855 0.1030 0.8609 0.201 Uiso 1 1 calc R
H13E H 0.7570 0.0993 0.8286 0.201 Uiso 1 1 calc R
H13F H 0.7064 0.0498 0.8251 0.201 Uiso 1 1 calc R
C132 C 0.7077(14) 0.0684(10) 0.6672(14) 0.123(12) Uani 1 1 d D
H13G H 0.7180 0.0898 0.6253 0.185 Uiso 1 1 calc R
H13H H 0.6783 0.0389 0.6454 0.185 Uiso 1 1 calc R
H13I H 0.7524 0.0559 0.6991 0.185 Uiso 1 1 calc R
S4 S 0.1586(4) 0.5903(3) 0.6666(7) 0.132(4) Uani 1 1 d D
O36 O 0.1148(11) 0.6403(6) 0.6558(17) 0.179(13) Uani 1 1 d D
C133 C 0.0958(12) 0.5396(8) 0.6785(16) 0.103(8) Uani 1 1 d DU
H13J H 0.0641 0.5524 0.7109 0.154 Uiso 1 1 calc R
H13K H 0.1219 0.5094 0.7030 0.154 Uiso 1 1 calc R
H13L H 0.0676 0.5298 0.6279 0.154 Uiso 1 1 calc R
C134 C 0.1695(16) 0.5751(13) 0.5684(13) 0.154(15) Uani 1 1 d D
H13M H 0.2180 0.5836 0.5637 0.231 Uiso 1 1 calc R
H13N H 0.1355 0.5954 0.5311 0.231 Uiso 1 1 calc R
H13O H 0.1607 0.5382 0.5583 0.231 Uiso 1 1 calc R

loop_
_atom_site_aniso_label
_atom_site_aniso_U_11
_atom_site_aniso_U_22
_atom_site_aniso_U_33
_atom_site_aniso_U_23
_atom_site_aniso_U_13
_atom_site_aniso_U_12
Zn1 0.0131(7) 0.0153(7) 0.0228(8) -0.0005(6) 0.0021(6) -0.0007(6)
Zn2 0.0142(7) 0.0139(7) 0.0202(8) -0.0004(6) 0.0042(6) -0.0020(6)
Zn3 0.0227(8) 0.0304(9) 0.0321(9) 0.0038(7) 0.0124(7) -0.0047(7)
Zn4 0.0156(7) 0.0264(8) 0.0317(9) -0.0057(7) 0.0017(6) -0.0034(6)
Zn5 0.0145(7) 0.0142(7) 0.0217(8) -0.0003(6) 0.0041(6) 0.0011(6)
Zn6 0.0133(7) 0.0149(7) 0.0240(8) -0.0013(6) 0.0064(6) -0.0003(6)
Zn7 0.0198(8) 0.0271(8) 0.0292(9) -0.0049(7) 0.0109(7) -0.0002(7)
Zn8 0.0182(7) 0.0226(8) 0.0297(9) 0.0007(7) 0.0039(6) -0.0005(6)
P1 0.0160(16) 0.0158(17) 0.0254(18) 0.0013(14) 0.0050(14) 0.0041(13)
P2 0.0150(15) 0.0199(17) 0.0166(16) 0.0015(14) 0.0041(13) -0.0010(13)
P3 0.0248(18) 0.0221(19) 0.038(2) -0.0011(16) 0.0093(16) -0.0055(15)
P4 0.0162(16) 0.031(2) 0.0270(19) -0.0050(16) 0.0051(14) 0.0018(15)
P5 0.0187(16) 0.0160(16) 0.0219(17) -0.0026(14) 0.0066(14) 0.0003(13)
P6 0.0168(16) 0.0237(18) 0.0274(19) -0.0064(15) 0.0117(14) -0.0058(14)
P7 0.0111(15) 0.0268(19) 0.0289(19) -0.0045(16) 0.0039(14) -0.0020(14)
P8 0.0186(17) 0.0210(18) 0.036(2) 0.0009(16) 0.0068(16) 0.0051(14)
O1 0.009(3) 0.022(4) 0.016(3) 0.003(3) 0.001(3) -0.001(3)
O2 0.017(3) 0.021(4) 0.016(3) -0.001(3) -0.003(3) 0.007(3)
O3 0.026(4) 0.034(5) 0.016(4) 0.003(4) 0.007(4) -0.001(4)
O4 0.024(4) 0.019(4) 0.019(4) -0.008(4) 0.006(3) 0.005(3)
O5 0.014(4) 0.021(4) 0.026(4) 0.003(4) 0.007(3) 0.003(3)
O6 0.018(3) 0.023(4) 0.018(3) 0.004(3) 0.004(3) -0.009(3)
O7 0.017(4) 0.024(5) 0.032(5) 0.000(4) 0.005(4) -0.001(4)
O8 0.018(3) 0.017(3) 0.017(3) 0.002(3) 0.002(3) 0.000(3)
O9 0.022(4) 0.026(5) 0.040(5) -0.003(4) 0.006(4) -0.013(4)
O10 0.043(6) 0.045(7) 0.063(7) -0.011(6) 0.033(6) -0.012(5)
O11 0.015(5) 0.028(5) 0.053(7) -0.001(5) -0.004(4) -0.004(4)
O12 0.028(5) 0.025(5) 0.045(5) 0.000(4) 0.010(4) -0.009(4)
O13 0.018(4) 0.032(5) 0.030(5) -0.005(4) 0.011(4) -0.003(4)
O14 0.017(4) 0.035(5) 0.038(5) 0.003(4) 0.009(4) -0.001(4)
O15 0.015(4) 0.037(6) 0.023(5) -0.014(4) 0.001(4) 0.004(4)
O16 0.018(5) 0.035(5) 0.023(5) -0.008(4) 0.005(4) 0.000(4)
O17 0.022(5) 0.032(5) 0.018(5) 0.008(4) 0.003(4) 0.005(4)
O18 0.017(4) 0.017(4) 0.024(5) -0.005(4) 0.003(4) -0.009(4)
O19 0.026(4) 0.033(5) 0.028(5) -0.009(4) 0.014(4) -0.001(4)
O20 0.021(4) 0.018(5) 0.020(5) -0.003(4) 0.003(4) -0.010(4)
O21 0.027(5) 0.013(4) 0.041(5) 0.004(4) 0.025(4) 0.002(4)
O22 0.020(4) 0.030(5) 0.014(4) 0.002(4) 0.008(3) -0.006(4)
O23 0.027(5) 0.038(5) 0.036(5) -0.004(4) 0.013(4) -0.008(4)
O24 0.023(4) 0.025(4) 0.031(4) -0.005(4) 0.021(4) -0.005(4)
O25 0.011(4) 0.028(5) 0.034(5) -0.012(4) 0.002(4) 0.004(4)
O26 0.018(4) 0.030(5) 0.015(4) -0.014(4) 0.002(3) -0.005(4)
O27 0.020(5) 0.032(6) 0.054(7) -0.013(5) 0.011(5) -0.011(4)
O28 0.027(5) 0.027(5) 0.030(5) 0.003(4) 0.008(4) -0.001(4)
O29 0.013(4) 0.026(5) 0.040(5) -0.002(4) 0.012(4) 0.001(3)
O30 0.024(4) 0.024(4) 0.032(5) -0.004(4) 0.017(4) -0.001(4)
O31 0.035(5) 0.021(5) 0.028(5) -0.006(4) 0.015(4) -0.001(4)
O32 0.024(5) 0.019(5) 0.047(6) -0.014(4) 0.008(4) -0.001(4)
C1 0.022(7) 0.019(7) 0.009(6) -0.001(5) 0.000(5) -0.006(5)
C2 0.023(7) 0.020(7) 0.025(7) -0.001(6) -0.008(6) 0.002(6)
C3 0.032(7) 0.037(7) 0.033(7) 0.008(6) -0.012(6) 0.010(6)
C4 0.027(8) 0.021(7) 0.040(9) 0.006(7) -0.008(7) 0.011(6)
C5 0.017(7) 0.039(8) 0.028(8) -0.002(7) 0.006(6) -0.001(6)
C6 0.018(7) 0.032(8) 0.021(7) 0.005(6) -0.002(6) -0.001(6)
C7 0.040(9) 0.038(9) 0.039(9) 0.011(7) -0.001(7) 0.008(7)
C8 0.023(8) 0.044(10) 0.080(13) 0.029(9) -0.007(8) -0.011(7)
C9 0.040(10) 0.091(15) 0.040(10) -0.003(10) 0.000(8) -0.023(10)
C10 0.032(6) 0.031(7) 0.048(7) 0.019(6) 0.007(6) -0.005(5)
C11 0.097(16) 0.052(12) 0.073(14) -0.007(11) 0.031(12) 0.012(11)
C12 0.090(9) 0.085(10) 0.072(9) 0.008(8) 0.040(8) -0.017(8)
C13 0.029(6) 0.018(6) 0.019(6) 0.009(5) 0.006(5) -0.005(5)
C14 0.020(6) 0.026(7) 0.032(8) 0.003(6) 0.014(6) -0.008(6)
C15 0.029(8) 0.039(9) 0.030(8) 0.007(7) 0.004(6) -0.005(7)
C16 0.041(7) 0.019(6) 0.032(6) 0.000(5) 0.010(5) 0.008(5)
C17 0.032(6) 0.024(6) 0.031(6) 0.003(5) 0.008(5) 0.011(5)
C18 0.037(8) 0.009(6) 0.024(7) 0.004(5) 0.007(6) 0.006(6)
C19 0.023(7) 0.028(8) 0.030(8) -0.003(6) 0.003(6) -0.001(6)
C20 0.054(12) 0.092(15) 0.059(13) -0.036(11) -0.017(10) 0.037(11)
C21 0.033(9) 0.085(14) 0.037(9) -0.005(9) 0.006(7) 0.024(9)
C22 0.021(7) 0.026(7) 0.044(9) 0.021(7) 0.005(6) -0.001(6)
C23 0.039(9) 0.047(10) 0.041(10) 0.001(8) 0.006(7) -0.016(8)
C24 0.027(6) 0.040(7) 0.047(7) -0.005(6) 0.010(6) 0.009(6)
C25 0.027(6) 0.032(7) 0.054(8) -0.005(6) 0.002(6) -0.009(6)
C26 0.037(8) 0.031(9) 0.080(12) -0.004(8) 0.040(9) 0.004(7)
C27 0.094(10) 0.092(10) 0.091(10) -0.005(8) 0.030(8) 0.003(8)
C28 0.086(10) 0.090(10) 0.084(10) -0.006(8) 0.028(8) 0.018(8)
C29 0.102(16) 0.043(11) 0.104(18) -0.003(12) 0.039(14) 0.043(11)
C30 0.030(9) 0.047(11) 0.082(14) -0.006(10) 0.017(9) -0.002(8)
C31 0.058(11) 0.065(12) 0.058(11) -0.027(10) 0.040(9) -0.007(10)
C32 0.059(12) 0.112(19) 0.047(11) 0.006(12) 0.019(10) -0.007(12)
C33 0.047(11) 0.110(18) 0.073(14) -0.020(13) 0.033(10) -0.015(12)
C34 0.064(12) 0.027(9) 0.061(12) 0.010(8) -0.002(10) -0.007(8)
C35 0.059(13) 0.15(2) 0.058(13) 0.013(14) 0.029(11) 0.020(14)
C36 0.070(15) 0.043(12) 0.16(3) 0.020(14) -0.023(16) 0.025(11)
C37 0.015(7) 0.036(8) 0.026(8) -0.005(6) -0.006(6) 0.004(6)
C38 0.025(8) 0.036(9) 0.056(10) -0.007(8) 0.008(7) 0.008(7)
C39 0.035(9) 0.049(11) 0.067(13) -0.014(10) -0.007(9) 0.008(8)
C40 0.033(8) 0.068(12) 0.042(10) -0.037(9) 0.010(7) 0.001(8)
C41 0.042(7) 0.038(7) 0.038(7) -0.008(6) 0.019(6) 0.004(6)
C42 0.045(7) 0.049(8) 0.055(8) -0.008(6) 0.022(6) -0.020(6)
C43 0.055(10) 0.020(8) 0.051(10) -0.012(7) 0.004(8) 0.015(7)
C44 0.058(11) 0.074(14) 0.063(12) 0.006(11) 0.031(10) 0.015(10)
C45 0.082(14) 0.050(11) 0.060(12) -0.014(10) 0.010(11) 0.033(10)
C46 0.088(13) 0.045(11) 0.090(14) 0.008(10) 0.066(12) -0.020(10)
C47 0.25(4) 0.10(2) 0.14(3) -0.03(2) 0.01(3) -0.04(2)
C48 0.109(11) 0.104(11) 0.109(11) 0.002(8) 0.051(8) 0.007(8)
C49 0.053(9) 0.026(8) 0.026(8) 0.015(6) 0.011(7) -0.008(7)
C50 0.024(7) 0.052(10) 0.029(8) 0.005(7) 0.010(6) -0.005(7)
C51 0.044(9) 0.049(10) 0.031(9) 0.008(8) 0.007(7) -0.023(8)
C52 0.066(11) 0.031(8) 0.010(7) 0.000(6) -0.007(7) 0.007(8)
C53 0.034(9) 0.036(9) 0.051(10) -0.001(8) 0.003(8) 0.005(7)
C54 0.044(9) 0.027(8) 0.027(8) -0.001(6) 0.016(7) 0.005(7)
C55 0.029(8) 0.033(8) 0.052(10) 0.014(7) 0.017(7) -0.008(7)
C56 0.041(10) 0.087(15) 0.068(13) 0.038(11) 0.017(9) -0.002(10)
C57 0.059(11) 0.045(10) 0.058(11) 0.024(9) 0.020(9) -0.004(9)
C58 0.032(8) 0.041(9) 0.036(9) -0.007(7) 0.009(7) 0.014(7)
C59 0.054(11) 0.086(15) 0.040(10) -0.019(10) 0.018(9) -0.021(10)
C60 0.036(9) 0.054(11) 0.044(10) 0.004(8) 0.009(8) -0.003(8)
C61 0.030(7) 0.022(7) 0.034(8) 0.006(6) 0.019(6) 0.003(6)
C62 0.027(8) 0.033(8) 0.045(9) 0.009(7) 0.002(7) 0.011(7)
C63 0.017(6) 0.047(7) 0.040(7) -0.001(6) 0.003(5) -0.008(5)
C64 0.020(7) 0.027(8) 0.028(7) -0.005(6) 0.007(6) -0.008(6)
C65 0.034(6) 0.021(6) 0.027(6) 0.012(5) 0.008(5) -0.003(5)
C66 0.033(6) 0.027(6) 0.039(6) -0.001(5) 0.025(5) 0.008(5)
C67 0.014(7) 0.047(10) 0.088(14) 0.037(10) 0.007(8) -0.002(7)
C68 0.188(15) 0.174(15) 0.174(16) 0.006(9) 0.028(9) 0.001(9)
C69 0.118(11) 0.094(11) 0.110(12) -0.001(9) 0.019(8) 0.009(9)
C70 0.030(8) 0.051(10) 0.035(9) 0.021(8) 0.005(7) 0.002(7)
C71 0.028(8) 0.059(11) 0.047(10) 0.021(9) 0.003(7) 0.015(8)
C72 0.035(9) 0.061(11) 0.036(9) 0.020(8) 0.002(7) 0.020(8)
C73 0.020(6) 0.030(6) 0.031(6) -0.007(5) 0.004(5) 0.002(5)
C74 0.023(7) 0.020(8) 0.062(10) 0.007(7) 0.011(7) -0.001(6)
C75 0.035(7) 0.032(7) 0.051(7) 0.008(6) 0.016(6) -0.011(6)
C76 0.023(8) 0.065(13) 0.081(15) -0.023(11) -0.013(9) -0.015(8)
C77 0.052(11) 0.045(11) 0.042(10) 0.013(8) -0.006(8) -0.003(9)
C78 0.036(9) 0.048(10) 0.027(8) -0.010(7) -0.005(7) 0.000(8)
C79 0.101(16) 0.025(9) 0.042(10) 0.009(8) 0.007(10) 0.016(9)
C80 0.072(13) 0.058(13) 0.080(15) -0.012(11) 0.023(12) -0.022(11)
C81 0.053(12) 0.123(19) 0.029(10) -0.010(11) -0.010(9) 0.023(12)
C82 0.060(11) 0.057(12) 0.030(9) -0.006(8) -0.009(8) 0.023(9)
C83 0.076(14) 0.070(14) 0.061(13) -0.020(11) 0.025(11) 0.011(11)
C84 0.056(10) 0.034(9) 0.046(10) -0.009(8) 0.012(8) -0.009(8)
C85 0.009(7) 0.037(9) 0.074(13) 0.001(9) -0.005(7) 0.004(6)
C86 0.051(10) 0.066(12) 0.033(9) -0.029(9) -0.005(8) 0.011(9)
C87 0.075(15) 0.076(15) 0.071(15) -0.004(12) -0.011(12) -0.033(12)
C88 0.109(11) 0.096(11) 0.107(11) -0.003(9) 0.026(8) -0.011(9)
C89 0.098(11) 0.102(11) 0.118(12) 0.006(9) 0.017(8) -0.008(9)
C90 0.113(19) 0.039(11) 0.068(15) -0.011(10) 0.000(14) 0.038(12)
C91 0.032(9) 0.061(11) 0.046(10) -0.003(9) 0.001(8) 0.010(8)
C92 0.074(15) 0.12(2) 0.050(13) 0.009(13) 0.006(11) 0.028(15)
C93 0.077(14) 0.075(14) 0.047(12) -0.017(10) -0.005(10) 0.028(12)
C94 0.044(10) 0.041(10) 0.069(13) 0.009(9) -0.010(9) -0.016(8)
C95 0.068(13) 0.060(14) 0.12(2) 0.018(13) 0.043(14) -0.005(11)
C96 0.068(13) 0.065(14) 0.13(2) -0.020(14) 0.051(14) -0.026(11)
N1 0.012(5) 0.023(6) 0.015(5) 0.003(5) -0.005(4) -0.007(4)
C97 0.022(6) 0.023(6) 0.023(6) -0.009(5) -0.003(5) 0.011(5)
C98 0.033(8) 0.026(8) 0.035(8) -0.002(7) 0.004(7) 0.005(6)
C99 0.024(6) 0.015(5) 0.022(6) 0.003(5) 0.008(5) 0.000(5)
C100 0.036(7) 0.021(6) 0.037(7) -0.005(5) 0.006(6) 0.007(5)
C101 0.027(8) 0.045(9) 0.045(9) 0.002(8) 0.016(7) -0.004(7)
N2 0.028(6) 0.019(6) 0.020(6) -0.001(5) -0.002(5) 0.005(5)
C102 0.022(7) 0.016(7) 0.021(7) -0.001(6) 0.005(5) 0.006(5)
C103 0.025(7) 0.023(7) 0.026(7) 0.012(6) -0.002(6) 0.001(6)
C104 0.034(6) 0.029(6) 0.017(6) 0.000(5) 0.006(5) 0.010(5)
C105 0.030(6) 0.023(6) 0.039(7) -0.006(5) 0.012(5) 0.010(5)
C106 0.037(8) 0.025(7) 0.013(7) -0.002(6) 0.005(6) 0.009(6)
N3 0.010(4) 0.012(5) 0.027(5) 0.006(4) 0.006(4) -0.003(4)
C107 0.032(6) 0.019(6) 0.023(6) 0.004(5) 0.006(5) 0.002(5)
C108 0.023(6) 0.031(6) 0.025(6) 0.008(5) -0.007(5) 0.001(5)
C109 0.013(5) 0.013(5) 0.016(5) -0.001(5) -0.002(4) -0.010(4)
C110 0.026(7) 0.042(9) 0.024(8) -0.009(7) 0.003(6) -0.005(7)
C111 0.028(7) 0.023(7) 0.022(7) -0.001(6) 0.011(6) -0.011(6)
N4 0.018(6) 0.017(6) 0.030(6) 0.000(5) 0.002(5) 0.001(5)
C112 0.015(6) 0.026(7) 0.022(7) -0.006(6) -0.002(6) -0.001(6)
C113 0.026(7) 0.022(7) 0.027(7) -0.004(6) 0.008(6) -0.002(6)
C114 0.018(6) 0.027(7) 0.029(8) 0.008(6) 0.010(6) -0.004(6)
C115 0.043(7) 0.032(7) 0.035(7) 0.002(6) 0.009(6) -0.017(6)
C116 0.041(8) 0.024(7) 0.023(7) 0.003(6) 0.015(6) -0.005(6)
N5 0.025(6) 0.042(7) 0.035(7) -0.018(6) 0.009(6) 0.002(6)
C117 0.009(7) 0.086(13) 0.050(11) -0.015(10) 0.000(7) -0.004(8)
C118 0.035(9) 0.056(11) 0.038(9) -0.005(8) 0.017(7) 0.006(8)
C119 0.028(8) 0.061(11) 0.031(8) 0.000(8) 0.013(7) 0.017(8)
C120 0.033(9) 0.057(11) 0.040(10) -0.013(9) -0.010(8) 0.001(8)
C121 0.031(9) 0.057(11) 0.055(11) -0.023(9) 0.006(8) 0.014(8)
N6 0.035(6) 0.057(7) 0.043(6) -0.002(6) 0.020(5) 0.004(5)
C122 0.038(10) 0.069(13) 0.084(15) -0.028(12) 0.017(10) -0.001(9)
C123 0.035(9) 0.091(15) 0.043(11) -0.008(10) 0.001(8) 0.015(10)
C124 0.028(8) 0.078(13) 0.048(10) -0.037(9) 0.021(8) -0.005(8)
C125 0.039(10) 0.081(14) 0.058(12) 0.029(10) 0.010(9) 0.036(9)
C126 0.023(8) 0.057(11) 0.048(10) 0.016(8) 0.014(7) 0.001(7)
S1 0.030(2) 0.055(3) 0.045(2) -0.008(2) 0.0050(18) -0.0024(19)
O33 0.045(6) 0.045(7) 0.035(6) -0.007(5) 0.011(5) -0.003(5)
C127 0.043(10) 0.087(15) 0.047(11) 0.017(10) -0.003(9) -0.023(10)
C128 0.053(11) 0.063(13) 0.074(14) 0.023(11) 0.012(10) -0.022(10)
S2 0.054(3) 0.057(3) 0.067(3) 0.001(3) 0.002(3) 0.011(2)
O34 0.041(6) 0.050(7) 0.036(6) 0.001(5) 0.001(5) 0.008(5)
C129 0.092(15) 0.061(13) 0.044(11) 0.000(10) -0.003(11) 0.038(11)
C130 0.058(12) 0.054(12) 0.107(18) 0.022(12) 0.034(12) 0.009(10)
S3 0.065(4) 0.079(4) 0.172(8) -0.007(5) 0.013(4) 0.003(3)
O35 0.18(2) 0.074(12) 0.20(2) -0.025(14) 0.039(19) -0.072(14)
C131 0.09(2) 0.14(3) 0.14(3) -0.02(2) -0.04(2) 0.03(2)
C132 0.13(3) 0.12(3) 0.12(3) 0.00(2) 0.01(2) -0.03(2)
S4 0.080(5) 0.107(6) 0.197(10) -0.040(6) 0.002(6) -0.009(4)
O36 0.100(16) 0.099(15) 0.32(4) -0.08(2) -0.007(19) 0.017(13)
C133 0.100(11) 0.105(11) 0.102(11) 0.003(8) 0.017(8) -0.002(8)
C134 0.11(2) 0.19(4) 0.18(4) 0.04(3) 0.09(3) 0.02(3)

loop_
_atom_type_symbol
_atom_type_description
_atom_type_scat_dispersion_real
_atom_type_scat_dispersion_imag
_atom_type_scat_source
C C 0.0033 0.0016 'International Tables Vol C Tables 4.2.6.8 and 6.1.1.4'
H H 0.0000 0.0000 'International Tables Vol C Tables 4.2.6.8 and 6.1.1.4'
N N 0.0061 0.0033 'International Tables Vol C Tables 4.2.6.8 and 6.1.1.4'
O O 0.0106 0.0060 'International Tables Vol C Tables 4.2.6.8 and 6.1.1.4'
P P 0.1023 0.0942 'International Tables Vol C Tables 4.2.6.8 and 6.1.1.4'
Zn Zn 0.2839 1.4301 'International Tables Vol C Tables 4.2.6.8 and 6.1.1.4'
S S 0.1246 0.1234 'International Tables Vol C Tables 4.2.6.8 and 6.1.1.4'

loop_
_geom_angle_atom_site_label_1
_geom_angle_atom_site_label_2
_geom_angle_atom_site_label_3
_geom_angle
_geom_angle_site_symmetry_3
O5 Zn1 O9 114.9(4) .
O5 Zn1 O1 111.3(4) .
O9 Zn1 O1 114.1(4) .
O5 Zn1 N1 118.7(4) .
O9 Zn1 N1 99.8(4) .
O1 Zn1 N1 96.3(4) .
O6 Zn2 O13 109.7(4) .
O6 Zn2 O2 114.4(4) .
O13 Zn2 O2 116.6(4) .
O6 Zn2 N3 97.4(4) .
O13 Zn2 N3 117.5(4) .
O2 Zn2 N3 99.5(4) .
O3 Zn3 O10 120.6(4) .
O3 Zn3 O14 111.0(4) .
O10 Zn3 O14 112.8(5) .
O3 Zn3 N5 103.4(4) 2_654
O10 Zn3 N5 102.8(5) 2_654
O14 Zn3 N5 104.0(4) 2_654
O11 Zn4 O7 109.6(4) .
O11 Zn4 O15 112.1(4) .
O7 Zn4 O15 117.8(4) .
O11 Zn4 O33 110.8(4) .
O7 Zn4 O33 97.5(4) .
O15 Zn4 O33 108.0(4) .
O17 Zn5 O21 115.0(4) .
O17 Zn5 O25 111.3(4) .
O21 Zn5 O25 116.3(4) .
O17 Zn5 N2 96.7(4) .
O21 Zn5 N2 102.4(4) .
O25 Zn5 N2 113.0(4) .
O18 Zn6 O29 112.9(4) .
O18 Zn6 O22 113.9(4) .
O29 Zn6 O22 112.0(4) .
O18 Zn6 N4 116.7(4) .
O29 Zn6 N4 103.1(4) .
O22 Zn6 N4 96.9(4) .
O26 Zn7 O19 120.7(4) .
O26 Zn7 O30 111.9(4) .
O19 Zn7 O30 111.8(4) .
O26 Zn7 N6 102.5(5) .
O19 Zn7 N6 100.6(5) .
O30 Zn7 N6 107.4(5) .
O23 Zn8 O31 121.2(4) .
O23 Zn8 O27 110.6(4) .
O31 Zn8 O27 108.3(4) .
O23 Zn8 O34 101.8(4) .
O31 Zn8 O34 104.0(4) .
O27 Zn8 O34 110.2(4) .
O2 P1 O1 113.4(5) .
O2 P1 O3 113.4(5) .
O1 P1 O3 113.3(5) .
O2 P1 O4 103.8(5) .
O1 P1 O4 107.2(4) .
O3 P1 O4 104.7(5) .
O7 P2 O5 111.2(5) .
O7 P2 O6 114.2(5) .
O5 P2 O6 114.2(5) .
O7 P2 O8 105.0(5) .
O5 P2 O8 104.8(5) .
O6 P2 O8 106.5(5) .
O11 P3 O10 113.7(7) .
O11 P3 O9 112.6(6) .
O10 P3 O9 113.7(6) .
O11 P3 O12 105.2(6) .
O10 P3 O12 103.9(6) .
O9 P3 O12 106.7(5) .
O14 P4 O15 113.3(6) .
O14 P4 O13 113.9(6) .
O15 P4 O13 113.8(5) .
O14 P4 O16 105.0(5) .
O15 P4 O16 103.4(5) .
O13 P4 O16 106.2(5) .
O18 P5 O19 111.8(5) .
O18 P5 O17 113.8(5) .
O19 P5 O17 113.0(5) .
O18 P5 O20 105.5(5) .
O19 P5 O20 105.7(5) .
O17 P5 O20 106.2(5) .
O21 P6 O22 114.2(5) .
O21 P6 O23 111.5(5) .
O22 P6 O23 113.5(5) .
O21 P6 O24 104.6(5) .
O22 P6 O24 107.4(5) .
O23 P6 O24 104.6(5) .
O27 P7 O25 114.7(6) .
O27 P7 O26 111.5(6) .
O25 P7 O26 113.7(5) .
O27 P7 O28 105.1(5) .
O25 P7 O28 107.7(5) .
O26 P7 O28 103.0(5) .
O31 P8 O30 111.9(5) .
O31 P8 O29 113.4(6) .
O30 P8 O29 113.3(5) .
O31 P8 O32 105.4(5) .
O30 P8 O32 106.1(5) .
O29 P8 O32 106.1(5) .
P1 O1 Zn1 141.6(5) .
P1 O2 Zn2 132.6(5) .
P1 O3 Zn3 127.1(5) .
C1 O4 P1 125.4(7) .
P2 O5 Zn1 125.1(5) .
P2 O6 Zn2 140.9(5) .
P2 O7 Zn4 130.7(6) .
C13 O8 P2 121.0(8) .
P3 O9 Zn1 134.4(6) .
P3 O10 Zn3 135.7(8) .
P3 O11 Zn4 130.0(6) .
C25 O12 P3 127.6(9) .
P4 O13 Zn2 129.6(6) .
P4 O14 Zn3 138.6(6) .
P4 O15 Zn4 137.0(6) .
C37 O16 P4 129.9(8) .
P5 O17 Zn5 145.1(6) .
P5 O18 Zn6 126.9(5) .
P5 O19 Zn7 129.0(6) .
C49 O20 P5 123.0(8) .
P6 O21 Zn5 133.7(5) .
P6 O22 Zn6 143.3(5) .
P6 O23 Zn8 132.0(6) .
C61 O24 P6 122.4(8) .
P7 O25 Zn5 126.9(5) .
P7 O26 Zn7 130.9(6) .
P7 O27 Zn8 146.8(6) .
C73 O28 P7 126.6(8) .
P8 O29 Zn6 142.4(6) .
P8 O30 Zn7 131.6(5) .
P8 O31 Zn8 131.1(6) .
C85 O32 P8 121.6(9) .
C2 C1 O4 119.3(11) .
C2 C1 C6 124.3(12) .
O4 C1 C6 116.4(11) .
C1 C2 C3 114.8(13) .
C1 C2 C7 122.1(12) .
C3 C2 C7 123.1(13) .
C4 C3 C2 124.1(15) .
C4 C3 H3A 118.0 .
C2 C3 H3A 118.0 .
C3 C4 C5 119.3(13) .
C3 C4 H4A 120.3 .
C5 C4 H4A 120.3 .
C6 C5 C4 120.5(13) .
C6 C5 H5A 119.8 .
C4 C5 H5A 119.8 .
C5 C6 C1 116.9(12) .
C5 C6 C10 121.5(13) .
C1 C6 C10 121.5(12) .
C2 C7 C8 110.8(14) .
C2 C7 C9 111.2(13) .
C8 C7 C9 110.7(15) .
C2 C7 H7A 108.0 .
C8 C7 H7A 108.0 .
C9 C7 H7A 108.0 .
C7 C8 H8A 109.5 .
C7 C8 H8B 109.5 .
H8A C8 H8B 109.5 .
C7 C8 H8C 109.5 .
H8A C8 H8C 109.5 .
H8B C8 H8C 109.5 .
C7 C9 H9A 109.5 .
C7 C9 H9B 109.5 .
H9A C9 H9B 109.5 .
C7 C9 H9C 109.5 .
H9A C9 H9C 109.5 .
H9B C9 H9C 109.5 .
C6 C10 C11 114.8(14) .
C6 C10 C12 107.7(15) .
C11 C10 C12 114.1(15) .
C6 C10 H10A 106.6 .
C11 C10 H10A 106.6 .
C12 C10 H10A 106.6 .
C10 C11 H11A 109.5 .
C10 C11 H11B 109.5 .
H11A C11 H11B 109.5 .
C10 C11 H11C 109.5 .
H11A C11 H11C 109.5 .
H11B C11 H11C 109.5 .
C10 C12 H12A 109.5 .
C10 C12 H12B 109.5 .
H12A C12 H12B 109.5 .
C10 C12 H12C 109.5 .
H12A C12 H12C 109.5 .
H12B C12 H12C 109.5 .
C14 C13 C18 122.4(12) .
C14 C13 O8 118.5(11) .
C18 C13 O8 118.9(11) .
C13 C14 C15 117.8(13) .
C13 C14 C19 121.6(12) .
C15 C14 C19 120.6(12) .
C14 C15 C16 121.2(13) .
C14 C15 H15A 119.4 .
C16 C15 H15A 119.4 .
C17 C16 C15 117.7(13) .
C17 C16 H16A 121.2 .
C15 C16 H16A 121.2 .
C18 C17 C16 122.3(13) .
C18 C17 H17A 118.9 .
C16 C17 H17A 118.9 .
C17 C18 C13 118.3(13) .
C17 C18 C22 119.0(12) .
C13 C18 C22 122.7(11) .
C20 C19 C21 114.7(14) .
C20 C19 C14 109.6(12) .
C21 C19 C14 112.0(12) .
C20 C19 H19A 106.7 .
C21 C19 H19A 106.7 .
C14 C19 H19A 106.7 .
C19 C20 H20A 109.5 .
C19 C20 H20B 109.5 .
H20A C20 H20B 109.5 .
C19 C20 H20C 109.5 .
H20A C20 H20C 109.5 .
H20B C20 H20C 109.5 .
C19 C21 H21A 109.5 .
C19 C21 H21B 109.5 .
H21A C21 H21B 109.5 .
C19 C21 H21C 109.5 .
H21A C21 H21C 109.5 .
H21B C21 H21C 109.5 .
C23 C22 C18 111.8(12) .
C23 C22 C24 111.2(12) .
C18 C22 C24 110.9(13) .
C23 C22 H22A 107.6 .
C18 C22 H22A 107.6 .
C24 C22 H22A 107.6 .
C22 C23 H23A 109.5 .
C22 C23 H23B 109.5 .
H23A C23 H23B 109.5 .
C22 C23 H23C 109.5 .
H23A C23 H23C 109.5 .
H23B C23 H23C 109.5 .
C22 C24 H24A 109.5 .
C22 C24 H24B 109.5 .
H24A C24 H24B 109.5 .
C22 C24 H24C 109.5 .
H24A C24 H24C 109.5 .
H24B C24 H24C 109.5 .
C30 C25 O12 117.3(16) .
C30 C25 C26 126.7(16) .
O12 C25 C26 116.0(13) .
C31 C26 C25 123.5(14) .
C31 C26 C27 120.4(19) .
C25 C26 C27 116.0(18) .
C28 C27 C26 115(2) .
C28 C27 H27A 122.4 .
C26 C27 H27A 122.4 .
C29 C28 C27 129(2) .
C29 C28 H28A 115.4 .
C27 C28 H28A 115.4 .
C28 C29 C30 115(2) .
C28 C29 H29A 122.5 .
C30 C29 H29A 122.5 .
C25 C30 C34 125.0(17) .
C25 C30 C29 118(2) .
C34 C30 C29 117.2(18) .
C26 C31 C33 117.0(17) .
C26 C31 C32 112.4(15) .
C33 C31 C32 107.6(16) .
C26 C31 H31A 106.4 .
C33 C31 H31A 106.4 .
C32 C31 H31A 106.4 .
C31 C32 H32A 109.5 .
C31 C32 H32B 109.5 .
H32A C32 H32B 109.5 .
C31 C32 H32C 109.5 .
H32A C32 H32C 109.5 .
H32B C32 H32C 109.5 .
C31 C33 H33A 109.5 .
C31 C33 H33B 109.5 .
H33A C33 H33B 109.5 .
C31 C33 H33C 109.5 .
H33A C33 H33C 109.5 .
H33B C33 H33C 109.5 .
C30 C34 C36 117.2(19) .
C30 C34 C35 112.6(16) .
C36 C34 C35 108.4(18) .
C30 C34 H34A 106.0 .
C36 C34 H34A 106.0 .
C35 C34 H34A 106.0 .
C34 C35 H35A 109.5 .
C34 C35 H35B 109.5 .
H35A C35 H35B 109.5 .
C34 C35 H35C 109.5 .
H35A C35 H35C 109.5 .
H35B C35 H35C 109.5 .
C34 C36 H36A 109.5 .
C34 C36 H36B 109.5 .
H36A C36 H36B 109.5 .
C34 C36 H36C 109.5 .
H36A C36 H36C 109.5 .
H36B C36 H36C 109.5 .
C42 C37 C38 126.4(15) .
C42 C37 O16 116.4(14) .
C38 C37 O16 117.1(13) .
C39 C38 C37 115.6(16) .
C39 C38 C43 123.2(16) .
C37 C38 C43 121.2(13) .
C40 C39 C38 120.8(19) .
C40 C39 H39A 119.6 .
C38 C39 H39A 119.6 .
C39 C40 C41 124.8(16) .
C39 C40 H40A 117.6 .
C41 C40 H40A 117.6 .
C40 C41 C42 117.7(15) .
C40 C41 H41A 121.2 .
C42 C41 H41A 121.2 .
C37 C42 C41 114.3(16) .
C37 C42 C46 124.0(16) .
C41 C42 C46 121.4(16) .
C45 C43 C44 112.6(16) .
C45 C43 C38 112.7(16) .
C44 C43 C38 114.6(14) .
C45 C43 H43A 105.3 .
C44 C43 H43A 105.3 .
C38 C43 H43A 105.3 .
C43 C44 H44A 109.5 .
C43 C44 H44B 109.5 .
H44A C44 H44B 109.5 .
C43 C44 H44C 109.5 .
H44A C44 H44C 109.5 .
H44B C44 H44C 109.5 .
C43 C45 H45A 109.5 .
C43 C45 H45B 109.5 .
H45A C45 H45B 109.5 .
C43 C45 H45C 109.5 .
H45A C45 H45C 109.5 .
H45B C45 H45C 109.5 .
C48 C46 C42 116.6(19) .
C48 C46 C47 111(2) .
C42 C46 C47 105.8(19) .
C48 C46 H46A 107.9 .
C42 C46 H46A 107.9 .
C47 C46 H46A 107.9 .
C46 C47 H47A 109.5 .
C46 C47 H47B 109.5 .
H47A C47 H47B 109.5 .
C46 C47 H47C 109.5 .
H47A C47 H47C 109.5 .
H47B C47 H47C 109.5 .
C46 C48 H48A 109.5 .
C46 C48 H48B 109.5 .
H48A C48 H48B 109.5 .
C46 C48 H48C 109.5 .
H48A C48 H48C 109.5 .
H48B C48 H48C 109.5 .
C54 C49 O20 119.6(13) .
C54 C49 C50 122.9(14) .
O20 C49 C50 117.4(14) .
C51 C50 C49 114.8(14) .
C51 C50 C55 122.0(13) .
C49 C50 C55 123.2(14) .
C52 C51 C50 124.5(15) .
C52 C51 H51A 117.7 .
C50 C51 H51A 117.7 .
C53 C52 C51 116.8(15) .
C53 C52 H52A 121.6 .
C51 C52 H52A 121.6 .
C52 C53 C54 123.9(15) .
C52 C53 H53A 118.1 .
C54 C53 H53A 118.1 .
C49 C54 C53 116.7(14) .
C49 C54 C58 120.5(13) .
C53 C54 C58 122.5(14) .
C50 C55 C56 114.2(13) .
C50 C55 C57 110.7(14) .
C56 C55 C57 110.9(13) .
C50 C55 H55A 106.8 .
C56 C55 H55A 106.8 .
C57 C55 H55A 106.8 .
C55 C56 H56A 109.5 .
C55 C56 H56B 109.5 .
H56A C56 H56B 109.5 .
C55 C56 H56C 109.5 .
H56A C56 H56C 109.5 .
H56B C56 H56C 109.5 .
C55 C57 H57A 109.5 .
C55 C57 H57B 109.5 .
H57A C57 H57B 109.5 .
C55 C57 H57C 109.5 .
H57A C57 H57C 109.5 .
H57B C57 H57C 109.5 .
C60 C58 C54 113.0(13) .
C60 C58 C59 111.1(13) .
C54 C58 C59 109.6(13) .
C60 C58 H58A 107.7 .
C54 C58 H58A 107.7 .
C59 C58 H58A 107.7 .
C58 C59 H59A 109.5 .
C58 C59 H59B 109.5 .
H59A C59 H59B 109.5 .
C58 C59 H59C 109.5 .
H59A C59 H59C 109.5 .
H59B C59 H59C 109.5 .
C58 C60 H60A 109.5 .
C58 C60 H60B 109.5 .
H60A C60 H60B 109.5 .
C58 C60 H60C 109.5 .
H60A C60 H60C 109.5 .
H60B C60 H60C 109.5 .
O24 C61 C66 118.0(12) .
O24 C61 C62 117.2(12) .
C66 C61 C62 124.7(13) .
C61 C62 C63 113.1(13) .
C61 C62 C67 123.2(14) .
C63 C62 C67 123.8(13) .
C64 C63 C62 123.2(13) .
C64 C63 H63A 118.4 .
C62 C63 H63A 118.4 .
C63 C64 C65 120.8(13) .
C63 C64 H64A 119.6 .
C65 C64 H64A 119.6 .
C64 C65 C66 122.6(13) .
C64 C65 H65A 118.7 .
C66 C65 H65A 118.7 .
C61 C66 C65 115.4(13) .
C61 C66 C70 122.3(13) .
C65 C66 C70 122.3(13) .
C62 C67 C68 115(2) .
C62 C67 C69 107.2(17) .
C68 C67 C69 101(2) .
C62 C67 H67A 111.1 .
C68 C67 H67A 111.1 .
C69 C67 H67A 111.1 .
C67 C68 H68A 109.5 .
C67 C68 H68B 109.5 .
H68A C68 H68B 109.5 .
C67 C68 H68C 109.5 .
H68A C68 H68C 109.5 .
H68B C68 H68C 109.5 .
C67 C69 H69A 109.5 .
C67 C69 H69B 109.5 .
H69A C69 H69B 109.5 .
C67 C69 H69C 109.5 .
H69A C69 H69C 109.5 .
H69B C69 H69C 109.5 .
C72 C70 C71 110.6(14) .
C72 C70 C66 112.4(13) .
C71 C70 C66 109.5(13) .
C72 C70 H70A 108.1 .
C71 C70 H70A 108.1 .
C66 C70 H70A 108.1 .
C70 C71 H71A 109.5 .
C70 C71 H71B 109.5 .
H71A C71 H71B 109.5 .
C70 C71 H71C 109.5 .
H71A C71 H71C 109.5 .
H71B C71 H71C 109.5 .
C70 C72 H72A 109.5 .
C70 C72 H72B 109.5 .
H72A C72 H72B 109.5 .
C70 C72 H72C 109.5 .
H72A C72 H72C 109.5 .
H72B C72 H72C 109.5 .
C74 C73 O28 120.4(13) .
C74 C73 C78 121.5(14) .
O28 C73 C78 117.6(13) .
C73 C74 C75 117.2(15) .
C73 C74 C79 121.5(15) .
C75 C74 C79 121.3(14) .
C76 C75 C74 121.3(16) .
C76 C75 H75A 119.4 .
C74 C75 H75A 119.4 .
C77 C76 C75 121.2(18) .
C77 C76 H76A 119.4 .
C75 C76 H76A 119.4 .
C76 C77 C78 122.2(18) .
C76 C77 H77A 118.9 .
C78 C77 H77A 118.9 .
C77 C78 C73 116.5(15) .
C77 C78 C82 120.7(15) .
C73 C78 C82 122.6(14) .
C74 C79 C81 114.2(16) .
C74 C79 C80 112.0(16) .
C81 C79 C80 104.2(16) .
C74 C79 H79A 108.7 .
C81 C79 H79A 108.7 .
C80 C79 H79A 108.7 .
C79 C80 H80A 109.5 .
C79 C80 H80B 109.5 .
H80A C80 H80B 109.5 .
C79 C80 H80C 109.5 .
H80A C80 H80C 109.5 .
H80B C80 H80C 109.5 .
C79 C81 H81A 109.5 .
C79 C81 H81B 109.5 .
H81A C81 H81B 109.5 .
C79 C81 H81C 109.5 .
H81A C81 H81C 109.5 .
H81B C81 H81C 109.5 .
C78 C82 C83 115.4(16) .
C78 C82 C84 110.3(14) .
C83 C82 C84 108.4(15) .
C78 C82 H82A 107.5 .
C83 C82 H82A 107.5 .
C84 C82 H82A 107.5 .
C82 C83 H83A 109.5 .
C82 C83 H83B 109.5 .
H83A C83 H83B 109.5 .
C82 C83 H83C 109.5 .
H83A C83 H83C 109.5 .
H83B C83 H83C 109.5 .
C82 C84 H84A 109.5 .
C82 C84 H84B 109.5 .
H84A C84 H84B 109.5 .
C82 C84 H84C 109.5 .
H84A C84 H84C 109.5 .
H84B C84 H84C 109.5 .
C90 C85 O32 116.5(19) .
C90 C85 C86 125.8(18) .
O32 C85 C86 117.6(16) .
C85 C86 C87 116.8(19) .
C85 C86 C91 124.3(15) .
C87 C86 C91 117.8(17) .
C88 C87 C86 115(2) .
C88 C87 H87A 122.3 .
C86 C87 H87A 122.3 .
C87 C88 C89 129(3) .
C87 C88 H88A 115.7 .
C89 C88 H88A 115.7 .
C88 C89 C90 111(3) .
C88 C89 H89A 124.7 .
C90 C89 H89A 124.7 .
C85 C90 C94 126(2) .
C85 C90 C89 122(2) .
C94 C90 C89 112(2) .
C93 C91 C86 110.0(15) .
C93 C91 C92 106.8(16) .
C86 C91 C92 113.0(17) .
C93 C91 H91A 109.0 .
C86 C91 H91A 109.0 .
C92 C91 H91A 109.0 .
C91 C92 H92A 109.5 .
C91 C92 H92B 109.5 .
H92A C92 H92B 109.5 .
C91 C92 H92C 109.5 .
H92A C92 H92C 109.5 .
H92B C92 H92C 109.5 .
C91 C93 H93A 109.5 .
C91 C93 H93B 109.5 .
H93A C93 H93B 109.5 .
C91 C93 H93C 109.5 .
H93A C93 H93C 109.5 .
H93B C93 H93C 109.5 .
C90 C94 C95 121.3(19) .
C90 C94 C96 115.5(19) .
C95 C94 C96 105.6(17) .
C90 C94 H94A 104.2 .
C95 C94 H94A 104.2 .
C96 C94 H94A 104.2 .
C94 C95 H95A 109.5 .
C94 C95 H95B 109.5 .
H95A C95 H95B 109.5 .
C94 C95 H95C 109.5 .
H95A C95 H95C 109.5 .
H95B C95 H95C 109.5 .
C94 C96 H96A 109.5 .
C94 C96 H96B 109.5 .
H96A C96 H96B 109.5 .
C94 C96 H96C 109.5 .
H96A C96 H96C 109.5 .
H96B C96 H96C 109.5 .
C101 N1 C97 119.9(12) .
C101 N1 Zn1 122.0(9) .
C97 N1 Zn1 116.9(9) .
N1 C97 C98 121.1(12) .
N1 C97 H97A 119.5 .
C98 C97 H97A 119.5 .
C97 C98 C99 118.2(13) .
C97 C98 H98A 120.9 .
C99 C98 H98A 120.9 .
C100 C99 C98 120.0(12) .
C100 C99 C104 122.1(12) .
C98 C99 C104 117.9(12) .
C99 C100 C101 118.9(14) .
C99 C100 H10B 120.6 .
C101 C100 H10B 120.6 .
N1 C101 C100 121.9(15) .
N1 C101 H10C 119.0 .
C100 C101 H10C 119.0 .
C102 N2 C106 118.4(11) .
C102 N2 Zn5 121.5(9) .
C106 N2 Zn5 119.2(9) .
N2 C102 C103 122.1(12) .
N2 C102 H10D 118.9 .
C103 C102 H10D 118.9 .
C104 C103 C102 119.4(12) .
C104 C103 H10E 120.3 .
C102 C103 H10E 120.3 .
C103 C104 C105 116.9(12) .
C103 C104 C99 121.7(12) .
C105 C104 C99 121.2(12) .
C106 C105 C104 121.0(13) .
C106 C105 H10F 119.5 .
C104 C105 H10F 119.5 .
C105 C106 N2 122.0(13) .
C105 C106 H10G 119.0 .
N2 C106 H10G 119.0 .
C107 N3 C111 119.6(11) .
C107 N3 Zn2 120.5(9) .
C111 N3 Zn2 119.1(8) .
N3 C107 C108 121.8(13) .
N3 C107 H10H 119.1 .
C108 C107 H10H 119.1 .
C107 C108 C109 120.9(12) .
C107 C108 H10I 119.6 .
C109 C108 H10I 119.6 .
C108 C109 C110 117.0(12) .
C108 C109 C114 118.7(11) 1_545
C110 C109 C114 124.3(12) 1_545
C111 C110 C109 118.6(13) .
C111 C110 H11D 120.7 .
C109 C110 H11D 120.7 .
N3 C111 C110 121.9(12) .
N3 C111 H11E 119.1 .
C110 C111 H11E 119.1 .
C112 N4 C116 116.6(11) .
C112 N4 Zn6 120.1(9) .
C116 N4 Zn6 123.2(9) .
N4 C112 C113 122.4(12) .
N4 C112 H11F 118.8 .
C113 C112 H11F 118.8 .
C114 C113 C112 123.1(13) .
C114 C113 H11G 118.4 .
C112 C113 H11G 118.4 .
C113 C114 C115 114.8(13) .
C113 C114 C109 124.3(12) 1_565
C115 C114 C109 120.7(13) 1_565
C116 C115 C114 123.3(14) .
C116 C115 H11I 118.4 .
C114 C115 H11I 118.4 .
C115 C116 N4 119.1(13) .
C115 C116 H11J 120.5 .
N4 C116 H11J 120.5 .
C117 N5 C121 118.5(14) .
C117 N5 Zn3 123.9(11) 2_455
C121 N5 Zn3 117.3(11) 2_455
N5 C117 C118 127.4(15) .
N5 C117 H11K 116.3 .
C118 C117 H11K 116.3 .
C117 C118 C119 113.7(15) .
C117 C118 H11H 123.1 .
C119 C118 H11H 123.1 .
C120 C119 C118 118.3(14) .
C120 C119 C124 124.6(15) .
C118 C119 C124 117.0(14) .
C119 C120 C121 121.3(16) .
C119 C120 H12D 119.4 .
C121 C120 H12D 119.4 .
N5 C121 C120 120.1(17) .
N5 C121 H12E 120.0 .
C120 C121 H12E 120.0 .
C122 N6 C126 117.8(15) .
C122 N6 Zn7 123.2(12) .
C126 N6 Zn7 119.0(11) .
N6 C122 C123 125.1(18) .
N6 C122 H12H 117.4 .
C123 C122 H12H 117.4 .
C122 C123 C124 118.9(17) .
C122 C123 H12I 120.6 .
C124 C123 H12I 120.6 .
C125 C124 C123 116.8(16) .
C125 C124 C119 124.7(15) .
C123 C124 C119 118.4(15) .
C124 C125 C126 120.8(17) .
C124 C125 H12J 119.6 .
C126 C125 H12J 119.6 .
C125 C126 N6 120.2(16) .
C125 C126 H12K 119.9 .
N6 C126 H12K 119.9 .
O33 S1 C127 103.8(7) .
O33 S1 C128 106.1(8) .
C127 S1 C128 96.4(9) .
S1 O33 Zn4 128.3(7) .
S1 C127 H12L 109.5 .
S1 C127 H12M 109.5 .
H12L C127 H12M 109.5 .
S1 C127 H12N 109.5 .
H12L C127 H12N 109.5 .
H12M C127 H12N 109.5 .
S1 C128 H12O 109.5 .
S1 C128 H12P 109.5 .
H12O C128 H12P 109.5 .
S1 C128 H12Q 109.5 .
H12O C128 H12Q 109.5 .
H12P C128 H12Q 109.5 .
O34 S2 C129 105.8(8) .
O34 S2 C130 101.9(8) .
C129 S2 C130 98.8(9) .
S2 O34 Zn8 123.2(7) .
S2 C129 H12R 109.5 .
S2 C129 H12S 109.5 .
H12R C129 H12S 109.5 .
S2 C129 H12T 109.5 .
H12R C129 H12T 109.5 .
H12S C129 H12T 109.5 .
S2 C130 H13A 109.5 .
S2 C130 H13B 109.5 .
H13A C130 H13B 109.5 .
S2 C130 H13C 109.5 .
H13A C130 H13C 109.5 .
H13B C130 H13C 109.5 .
O35 S3 C131 104.7(13) .
O35 S3 C132 102.2(12) .
C131 S3 C132 98.8(12) .
S3 C131 H13D 109.5 .
S3 C131 H13E 109.5 .
H13D C131 H13E 109.5 .
S3 C131 H13F 109.5 .
H13D C131 H13F 109.5 .
H13E C131 H13F 109.5 .
S3 C132 H13G 109.5 .
S3 C132 H13H 109.5 .
H13G C132 H13H 109.5 .
S3 C132 H13I 109.5 .
H13G C132 H13I 109.5 .
H13H C132 H13I 109.5 .
O36 S4 C133 105.1(12) .
O36 S4 C134 103.3(14) .
C133 S4 C134 99.5(12) .
S4 C133 H13J 109.5 .
S4 C133 H13K 109.5 .
H13J C133 H13K 109.5 .
S4 C133 H13L 109.5 .
H13J C133 H13L 109.5 .
H13K C133 H13L 109.5 .
S4 C134 H13M 109.5 .
S4 C134 H13N 109.5 .
H13M C134 H13N 109.5 .
S4 C134 H13O 109.5 .
H13M C134 H13O 109.5 .
H13N C134 H13O 109.5 .

loop_
_geom_bond_atom_site_label_1
_geom_bond_atom_site_label_2
_geom_bond_distance
_geom_bond_site_symmetry_2
Zn1 O5 1.906(9) .
Zn1 O9 1.921(9) .
Zn1 O1 1.932(8) .
Zn1 N1 2.062(10) .
Zn2 O6 1.885(9) .
Zn2 O13 1.918(8) .
Zn2 O2 1.922(8) .
Zn2 N3 2.062(10) .
Zn3 O3 1.897(9) .
Zn3 O10 1.898(11) .
Zn3 O14 1.925(9) .
Zn3 N5 2.037(12) 2_654
Zn4 O11 1.925(10) .
Zn4 O7 1.926(9) .
Zn4 O15 1.939(9) .
Zn4 O33 1.991(10) .
Zn5 O17 1.880(9) .
Zn5 O21 1.914(8) .
Zn5 O25 1.929(8) .
Zn5 N2 2.043(11) .
Zn6 O18 1.883(9) .
Zn6 O29 1.897(9) .
Zn6 O22 1.905(8) .
Zn6 N4 2.027(11) .
Zn7 O26 1.906(8) .
Zn7 O19 1.913(9) .
Zn7 O30 1.921(9) .
Zn7 N6 2.026(13) .
Zn8 O23 1.876(10) .
Zn8 O31 1.925(9) .
Zn8 O27 1.929(10) .
Zn8 O34 1.969(10) .
P1 O2 1.515(9) .
P1 O1 1.527(9) .
P1 O3 1.539(9) .
P1 O4 1.600(9) .
P2 O7 1.502(9) .
P2 O5 1.528(9) .
P2 O6 1.553(9) .
P2 O8 1.622(9) .
P3 O11 1.498(10) .
P3 O10 1.518(12) .
P3 O9 1.521(10) .
P3 O12 1.579(10) .
P4 O14 1.491(10) .
P4 O15 1.495(9) .
P4 O13 1.505(9) .
P4 O16 1.612(9) .
P5 O18 1.524(9) .
P5 O19 1.527(9) .
P5 O17 1.567(10) .
P5 O20 1.615(9) .
P6 O21 1.510(9) .
P6 O22 1.521(9) .
P6 O23 1.530(10) .
P6 O24 1.646(9) .
P7 O27 1.494(11) .
P7 O25 1.509(9) .
P7 O26 1.532(9) .
P7 O28 1.607(10) .
P8 O31 1.507(10) .
P8 O30 1.516(9) .
P8 O29 1.524(9) .
P8 O32 1.614(9) .
O4 C1 1.415(15) .
O8 C13 1.421(15) .
O12 C25 1.420(19) .
O16 C37 1.422(17) .
O20 C49 1.389(17) .
O24 C61 1.387(16) .
O28 C73 1.388(17) .
O32 C85 1.391(18) .
C1 C2 1.382(18) .
C1 C6 1.440(18) .
C2 C3 1.423(19) .
C2 C7 1.47(2) .
C3 C4 1.32(2) .
C3 H3A 0.9300 .
C4 C5 1.45(2) .
C4 H4A 0.9300 .
C5 C6 1.362(19) .
C5 H5A 0.9300 .
C6 C10 1.49(2) .
C7 C8 1.47(2) .
C7 C9 1.53(2) .
C7 H7A 0.9800 .
C8 H8A 0.9600 .
C8 H8B 0.9600 .
C8 H8C 0.9600 .
C9 H9A 0.9600 .
C9 H9B 0.9600 .
C9 H9C 0.9600 .
C10 C11 1.55(3) .
C10 C12 1.56(3) .
C10 H10A 0.9800 .
C11 H11A 0.9600 .
C11 H11B 0.9600 .
C11 H11C 0.9600 .
C12 H12A 0.9600 .
C12 H12B 0.9600 .
C12 H12C 0.9600 .
C13 C14 1.375(18) .
C13 C18 1.399(18) .
C14 C15 1.40(2) .
C14 C19 1.534(19) .
C15 C16 1.41(2) .
C15 H15A 0.9300 .
C16 C17 1.39(2) .
C16 H16A 0.9300 .
C17 C18 1.366(18) .
C17 H17A 0.9300 .
C18 C22 1.518(19) .
C19 C20 1.49(2) .
C19 C21 1.51(2) .
C19 H19A 0.9800 .
C20 H20A 0.9600 .
C20 H20B 0.9600 .
C20 H20C 0.9600 .
C21 H21A 0.9600 .
C21 H21B 0.9600 .
C21 H21C 0.9600 .
C22 C23 1.51(2) .
C22 C24 1.55(2) .
C22 H22A 0.9800 .
C23 H23A 0.9600 .
C23 H23B 0.9600 .
C23 H23C 0.9600 .
C24 H24A 0.9600 .
C24 H24B 0.9600 .
C24 H24C 0.9600 .
C25 C30 1.30(2) .
C25 C26 1.43(2) .
C26 C31 1.41(3) .
C26 C27 1.46(3) .
C27 C28 1.36(3) .
C27 H27A 0.9300 .
C28 C29 1.36(3) .
C28 H28A 0.9300 .
C29 C30 1.49(3) .
C29 H29A 0.9300 .
C30 C34 1.46(3) .
C31 C33 1.52(3) .
C31 C32 1.62(3) .
C31 H31A 0.9800 .
C32 H32A 0.9600 .
C32 H32B 0.9600 .
C32 H32C 0.9600 .
C33 H33A 0.9600 .
C33 H33B 0.9600 .
C33 H33C 0.9600 .
C34 C36 1.54(3) .
C34 C35 1.57(3) .
C34 H34A 0.9800 .
C35 H35A 0.9600 .
C35 H35B 0.9600 .
C35 H35C 0.9600 .
C36 H36A 0.9600 .
C36 H36B 0.9600 .
C36 H36C 0.9600 .
C37 C42 1.36(2) .
C37 C38 1.39(2) .
C38 C39 1.34(2) .
C38 C43 1.51(2) .
C39 C40 1.34(3) .
C39 H39A 0.9300 .
C40 C41 1.34(2) .
C40 H40A 0.9300 .
C41 C42 1.44(2) .
C41 H41A 0.9300 .
C42 C46 1.51(3) .
C43 C45 1.47(2) .
C43 C44 1.50(3) .
C43 H43A 0.9800 .
C44 H44A 0.9600 .
C44 H44B 0.9600 .
C44 H44C 0.9600 .
C45 H45A 0.9600 .
C45 H45B 0.9600 .
C45 H45C 0.9600 .
C46 C48 1.49(3) .
C46 C47 1.60(4) .
C46 H46A 0.9800 .
C47 H47A 0.9600 .
C47 H47B 0.9600 .
C47 H47C 0.9600 .
C48 H48A 0.9600 .
C48 H48B 0.9600 .
C48 H48C 0.9600 .
C49 C54 1.38(2) .
C49 C50 1.41(2) .
C50 C51 1.40(2) .
C50 C55 1.52(2) .
C51 C52 1.37(2) .
C51 H51A 0.9300 .
C52 C53 1.35(2) .
C52 H52A 0.9300 .
C53 C54 1.39(2) .
C53 H53A 0.9300 .
C54 C58 1.52(2) .
C55 C56 1.52(2) .
C55 C57 1.53(2) .
C55 H55A 0.9800 .
C56 H56A 0.9600 .
C56 H56B 0.9600 .
C56 H56C 0.9600 .
C57 H57A 0.9600 .
C57 H57B 0.9600 .
C57 H57C 0.9600 .
C58 C60 1.51(2) .
C58 C59 1.53(2) .
C58 H58A 0.9800 .
C59 H59A 0.9600 .
C59 H59B 0.9600 .
C59 H59C 0.9600 .
C60 H60A 0.9600 .
C60 H60B 0.9600 .
C60 H60C 0.9600 .
C61 C66 1.39(2) .
C61 C62 1.41(2) .
C62 C63 1.44(2) .
C62 C67 1.48(2) .
C63 C64 1.33(2) .
C63 H63A 0.9300 .
C64 C65 1.332(19) .
C64 H64A 0.9300 .
C65 C66 1.41(2) .
C65 H65A 0.9300 .
C66 C70 1.54(2) .
C67 C68 1.49(4) .
C67 C69 1.60(3) .
C67 H67A 0.9800 .
C68 H68A 0.9600 .
C68 H68B 0.9600 .
C68 H68C 0.9600 .
C69 H69A 0.9600 .
C69 H69B 0.9600 .
C69 H69C 0.9600 .
C70 C72 1.46(2) .
C70 C71 1.53(2) .
C70 H70A 0.9800 .
C71 H71A 0.9600 .
C71 H71B 0.9600 .
C71 H71C 0.9600 .
C72 H72A 0.9600 .
C72 H72B 0.9600 .
C72 H72C 0.9600 .
C73 C74 1.37(2) .
C73 C78 1.44(2) .
C74 C75 1.43(2) .
C74 C79 1.45(2) .
C75 C76 1.34(3) .
C75 H75A 0.9300 .
C76 C77 1.34(3) .
C76 H76A 0.9300 .
C77 C78 1.39(2) .
C77 H77A 0.9300 .
C78 C82 1.48(3) .
C79 C81 1.50(3) .
C79 C80 1.62(3) .
C79 H79A 0.9800 .
C80 H80A 0.9600 .
C80 H80B 0.9600 .
C80 H80C 0.9600 .
C81 H81A 0.9600 .
C81 H81B 0.9600 .
C81 H81C 0.9600 .
C82 C83 1.53(3) .
C82 C84 1.57(2) .
C82 H82A 0.9800 .
C83 H83A 0.9600 .
C83 H83B 0.9600 .
C83 H83C 0.9600 .
C84 H84A 0.9600 .
C84 H84B 0.9600 .
C84 H84C 0.9600 .
C85 C90 1.28(3) .
C85 C86 1.39(3) .
C86 C87 1.43(3) .
C86 C91 1.51(3) .
C87 C88 1.36(4) .
C87 H87A 0.9300 .
C88 C89 1.41(4) .
C88 H88A 0.9300 .
C89 C90 1.47(4) .
C89 H89A 0.9300 .
C90 C94 1.43(3) .
C91 C93 1.49(3) .
C91 C92 1.55(3) .
C91 H91A 0.9800 .
C92 H92A 0.9600 .
C92 H92B 0.9600 .
C92 H92C 0.9600 .
C93 H93A 0.9600 .
C93 H93B 0.9600 .
C93 H93C 0.9600 .
C94 C95 1.54(3) .
C94 C96 1.59(3) .
C94 H94A 0.9800 .
C95 H95A 0.9600 .
C95 H95B 0.9600 .
C95 H95C 0.9600 .
C96 H96A 0.9600 .
C96 H96B 0.9600 .
C96 H96C 0.9600 .
N1 C101 1.337(19) .
N1 C97 1.357(16) .
C97 C98 1.401(19) .
C97 H97A 0.9300 .
C98 C99 1.41(2) .
C98 H98A 0.9300 .
C99 C100 1.36(2) .
C99 C104 1.493(18) .
C100 C101 1.40(2) .
C100 H10B 0.9300 .
C101 H10C 0.9300 .
N2 C102 1.298(17) .
N2 C106 1.385(17) .
C102 C103 1.425(18) .
C102 H10D 0.9300 .
C103 C104 1.38(2) .
C103 H10E 0.9300 .
C104 C105 1.40(2) .
C105 C106 1.337(19) .
C105 H10F 0.9300 .
C106 H10G 0.9300 .
N3 C107 1.323(17) .
N3 C111 1.344(17) .
C107 C108 1.350(19) .
C107 H10H 0.9300 .
C108 C109 1.393(18) .
C108 H10I 0.9300 .
C109 C110 1.399(18) .
C109 C114 1.489(17) 1_545
C110 C111 1.38(2) .
C110 H11D 0.9300 .
C111 H11E 0.9300 .
N4 C112 1.341(18) .
N4 C116 1.391(18) .
C112 C113 1.353(19) .
C112 H11F 0.9300 .
C113 C114 1.338(19) .
C113 H11G 0.9300 .
C114 C115 1.38(2) .
C114 C109 1.489(17) 1_565
C115 C116 1.37(2) .
C115 H11I 0.9300 .
C116 H11J 0.9300 .
N5 C117 1.31(2) .
N5 C121 1.33(2) .
N5 Zn3 2.037(12) 2_455
C117 C118 1.37(2) .
C117 H11K 0.9300 .
C118 C119 1.45(2) .
C118 H11H 0.9300 .
C119 C120 1.37(2) .
C119 C124 1.50(2) .
C120 C121 1.39(2) .
C120 H12D 0.9300 .
C121 H12E 0.9300 .
N6 C122 1.26(2) .
N6 C126 1.39(2) .
C122 C123 1.37(3) .
C122 H12H 0.9300 .
C123 C124 1.41(2) .
C123 H12I 0.9300 .
C124 C125 1.35(3) .
C125 C126 1.38(2) .
C125 H12J 0.9300 .
C126 H12K 0.9300 .
S1 O33 1.514(10) .
S1 C127 1.790(13) .
S1 C128 1.798(14) .
C127 H12L 0.9600 .
C127 H12M 0.9600 .
C127 H12N 0.9600 .
C128 H12O 0.9600 .
C128 H12P 0.9600 .
C128 H12Q 0.9600 .
S2 O34 1.480(10) .
S2 C129 1.778(14) .
S2 C130 1.814(15) .
C129 H12R 0.9600 .
C129 H12S 0.9600 .
C129 H12T 0.9600 .
C130 H13A 0.9600 .
C130 H13B 0.9600 .
C130 H13C 0.9600 .
S3 O35 1.494(13) .
S3 C131 1.770(16) .
S3 C132 1.815(17) .
C131 H13D 0.9600 .
C131 H13E 0.9600 .
C131 H13F 0.9600 .
C132 H13G 0.9600 .
C132 H13H 0.9600 .
C132 H13I 0.9600 .
S4 O36 1.503(14) .
S4 C133 1.787(16) .
S4 C134 1.803(18) .
C133 H13J 0.9600 .
C133 H13K 0.9600 .
C133 H13L 0.9600 .
C134 H13M 0.9600 .
C134 H13N 0.9600 .
C134 H13O 0.9600 .

loop_
_geom_torsion_atom_site_label_1
_geom_torsion_atom_site_label_2
_geom_torsion_atom_site_label_3
_geom_torsion_atom_site_label_4
_geom_torsion
_geom_torsion_site_symmetry_1
_geom_torsion_site_symmetry_4
O2 P1 O1 Zn1 37.9(10) . .
O3 P1 O1 Zn1 -93.2(9) . .
O4 P1 O1 Zn1 151.9(7) . .
O5 Zn1 O1 P1 -41.0(9) . .
O9 Zn1 O1 P1 91.1(9) . .
N1 Zn1 O1 P1 -165.2(8) . .
O1 P1 O2 Zn2 -80.8(8) . .
O3 P1 O2 Zn2 50.2(9) . .
O4 P1 O2 Zn2 163.1(7) . .
O6 Zn2 O2 P1 82.0(8) . .
O13 Zn2 O2 P1 -48.0(8) . .
N3 Zn2 O2 P1 -175.4(7) . .
O2 P1 O3 Zn3 -92.8(7) . .
O1 P1 O3 Zn3 38.3(8) . .
O4 P1 O3 Zn3 154.7(6) . .
O10 Zn3 O3 P1 -41.9(9) . .
O14 Zn3 O3 P1 93.2(7) . .
N5 Zn3 O3 P1 -155.8(7) 2_654 .
O2 P1 O4 C1 124.5(9) . .
O1 P1 O4 C1 4.1(11) . .
O3 P1 O4 C1 -116.4(10) . .
O7 P2 O5 Zn1 43.7(8) . .
O6 P2 O5 Zn1 -87.3(7) . .
O8 P2 O5 Zn1 156.6(6) . .
O9 Zn1 O5 P2 -39.9(8) . .
O1 Zn1 O5 P2 91.8(7) . .
N1 Zn1 O5 P2 -157.8(6) . .
O7 P2 O6 Zn2 -94.1(9) . .
O5 P2 O6 Zn2 35.4(10) . .
O8 P2 O6 Zn2 150.5(7) . .
O13 Zn2 O6 P2 104.1(8) . .
O2 Zn2 O6 P2 -29.2(9) . .
N3 Zn2 O6 P2 -133.1(8) . .
O5 P2 O7 Zn4 -108.5(7) . .
O6 P2 O7 Zn4 22.5(9) . .
O8 P2 O7 Zn4 138.7(7) . .
O11 Zn4 O7 P2 107.3(7) . .
O15 Zn4 O7 P2 -22.5(9) . .
O33 Zn4 O7 P2 -137.5(7) . .
O7 P2 O8 C13 -120.9(9) . .
O5 P2 O8 C13 121.9(9) . .
O6 P2 O8 C13 0.6(10) . .
O11 P3 O9 Zn1 -96.5(9) . .
O10 P3 O9 Zn1 34.7(11) . .
O12 P3 O9 Zn1 148.6(8) . .
O5 Zn1 O9 P3 100.2(9) . .
O1 Zn1 O9 P3 -30.2(10) . .
N1 Zn1 O9 P3 -131.7(8) . .
O11 P3 O10 Zn3 45.0(11) . .
O9 P3 O10 Zn3 -85.6(11) . .
O12 P3 O10 Zn3 158.8(9) . .
O3 Zn3 O10 P3 94.3(11) . .
O14 Zn3 O10 P3 -40.1(11) . .
N5 Zn3 O10 P3 -151.4(9) 2_654 .
O10 P3 O11 Zn4 -90.9(9) . .
O9 P3 O11 Zn4 40.3(10) . .
O12 P3 O11 Zn4 156.1(8) . .
O7 Zn4 O11 P3 -39.1(10) . .
O15 Zn4 O11 P3 93.8(9) . .
O33 Zn4 O11 P3 -145.5(8) . .
O11 P3 O12 C25 -120.1(12) . .
O10 P3 O12 C25 120.2(12) . .
O9 P3 O12 C25 -0.3(13) . .
O14 P4 O13 Zn2 -82.1(8) . .
O15 P4 O13 Zn2 49.8(9) . .
O16 P4 O13 Zn2 162.8(7) . .
O6 Zn2 O13 P4 -44.7(8) . .
O2 Zn2 O13 P4 87.4(8) . .
N3 Zn2 O13 P4 -154.6(7) . .
O15 P4 O14 Zn3 -83.9(10) . .
O13 P4 O14 Zn3 48.2(11) . .
O16 P4 O14 Zn3 164.0(9) . .
O3 Zn3 O14 P4 -49.3(11) . .
O10 Zn3 O14 P4 89.5(10) . .
N5 Zn3 O14 P4 -159.9(10) 2_654 .
O14 P4 O15 Zn4 37.4(10) . .
O13 P4 O15 Zn4 -94.8(9) . .
O16 P4 O15 Zn4 150.5(8) . .
O11 Zn4 O15 P4 -42.6(9) . .
O7 Zn4 O15 P4 86.0(9) . .
O33 Zn4 O15 P4 -165.0(8) . .
O14 P4 O16 C37 -101.6(12) . .
O15 P4 O16 C37 139.4(11) . .
O13 P4 O16 C37 19.3(13) . .
O18 P5 O17 Zn5 -37.8(11) . .
O19 P5 O17 Zn5 91.1(10) . .
O20 P5 O17 Zn5 -153.5(9) . .
O21 Zn5 O17 P5 32.9(11) . .
O25 Zn5 O17 P5 -102.0(10) . .
N2 Zn5 O17 P5 140.1(10) . .
O19 P5 O18 Zn6 -50.8(8) . .
O17 P5 O18 Zn6 78.8(7) . .
O20 P5 O18 Zn6 -165.2(6) . .
O29 Zn6 O18 P5 43.2(8) . .
O22 Zn6 O18 P5 -86.0(7) . .
N4 Zn6 O18 P5 162.3(6) . .
O18 P5 O19 Zn7 105.1(7) . .
O17 P5 O19 Zn7 -24.9(9) . .
O20 P5 O19 Zn7 -140.6(7) . .
O26 Zn7 O19 P5 32.8(9) . .
O30 Zn7 O19 P5 -102.0(7) . .
N6 Zn7 O19 P5 144.3(8) . .
O18 P5 O20 C49 -124.4(10) . .
O19 P5 O20 C49 117.0(11) . .
O17 P5 O20 C49 -3.3(11) . .
O22 P6 O21 Zn5 74.1(9) . .
O23 P6 O21 Zn5 -56.2(10) . .
O24 P6 O21 Zn5 -168.7(7) . .
O17 Zn5 O21 P6 -74.2(9) . .
O25 Zn5 O21 P6 58.5(9) . .
N2 Zn5 O21 P6 -177.8(8) . .
O21 P6 O22 Zn6 -43.6(11) . .
O23 P6 O22 Zn6 85.7(10) . .
O24 P6 O22 Zn6 -159.1(9) . .
O18 Zn6 O22 P6 48.1(10) . .
O29 Zn6 O22 P6 -81.6(10) . .
N4 Zn6 O22 P6 171.3(9) . .
O21 P6 O23 Zn8 91.4(8) . .
O22 P6 O23 Zn8 -39.2(10) . .
O24 P6 O23 Zn8 -156.1(7) . .
O31 Zn8 O23 P6 44.9(10) . .
O27 Zn8 O23 P6 -83.4(9) . .
O34 Zn8 O23 P6 159.4(8) . .
O21 P6 O24 C61 -126.0(10) . .
O22 P6 O24 C61 -4.3(11) . .
O23 P6 O24 C61 116.6(10) . .
O27 P7 O25 Zn5 73.4(9) . .
O26 P7 O25 Zn5 -56.6(9) . .
O28 P7 O25 Zn5 -170.0(6) . .
O17 Zn5 O25 P7 46.8(8) . .
O21 Zn5 O25 P7 -87.5(8) . .
N2 Zn5 O25 P7 154.4(7) . .
O27 P7 O26 Zn7 -34.8(9) . .
O25 P7 O26 Zn7 96.8(8) . .
O28 P7 O26 Zn7 -147.1(7) . .
O19 Zn7 O26 P7 -90.1(8) . .
O30 Zn7 O26 P7 44.6(8) . .
N6 Zn7 O26 P7 159.4(7) . .
O25 P7 O27 Zn8 -35.7(14) . .
O26 P7 O27 Zn8 95.4(12) . .
O28 P7 O27 Zn8 -153.7(11) . .
O23 Zn8 O27 P7 33.0(14) . .
O31 Zn8 O27 P7 -102.0(12) . .
O34 Zn8 O27 P7 144.8(12) . .
O27 P7 O28 C73 105.9(11) . .
O25 P7 O28 C73 -16.8(12) . .
O26 P7 O28 C73 -137.3(11) . .
O31 P8 O29 Zn6 -39.4(11) . .
O30 P8 O29 Zn6 89.4(10) . .
O32 P8 O29 Zn6 -154.6(9) . .
O18 Zn6 O29 P8 -99.6(10) . .
O22 Zn6 O29 P8 30.6(11) . .
N4 Zn6 O29 P8 133.7(10) . .
O31 P8 O30 Zn7 100.0(8) . .
O29 P8 O30 Zn7 -29.7(9) . .
O32 P8 O30 Zn7 -145.6(7) . .
O26 Zn7 O30 P8 -101.9(8) . .
O19 Zn7 O30 P8 36.9(9) . .
N6 Zn7 O30 P8 146.3(8) . .
O30 P8 O31 Zn8 -51.0(9) . .
O29 P8 O31 Zn8 78.6(8) . .
O32 P8 O31 Zn8 -165.8(7) . .
O23 Zn8 O31 P8 -86.6(8) . .
O27 Zn8 O31 P8 42.7(9) . .
O34 Zn8 O31 P8 160.0(7) . .
O31 P8 O32 C85 -122.3(12) . .
O30 P8 O32 C85 118.9(12) . .
O29 P8 O32 C85 -1.9(14) . .
P1 O4 C1 C2 91.8(13) . .
P1 O4 C1 C6 -87.9(12) . .
O4 C1 C2 C3 177.0(11) . .
C6 C1 C2 C3 -3.3(19) . .
O4 C1 C2 C7 -4.0(19) . .
C6 C1 C2 C7 175.7(13) . .
C1 C2 C3 C4 0(2) . .
C7 C2 C3 C4 -179.3(15) . .
C2 C3 C4 C5 4(2) . .
C3 C4 C5 C6 -4(2) . .
C4 C5 C6 C1 1(2) . .
C4 C5 C6 C10 -176.1(14) . .
C2 C1 C6 C5 3(2) . .
O4 C1 C6 C5 -177.3(11) . .
C2 C1 C6 C10 179.8(13) . .
O4 C1 C6 C10 -0.5(18) . .
C1 C2 C7 C8 -95.9(17) . .
C3 C2 C7 C8 83.0(17) . .
C1 C2 C7 C9 140.5(15) . .
C3 C2 C7 C9 -41(2) . .
C5 C6 C10 C11 59(2) . .
C1 C6 C10 C11 -117.5(16) . .
C5 C6 C10 C12 -69.1(18) . .
C1 C6 C10 C12 114.3(16) . .
P2 O8 C13 C14 -100.2(13) . .
P2 O8 C13 C18 83.7(13) . .
C18 C13 C14 C15 3(2) . .
O8 C13 C14 C15 -173.0(12) . .
C18 C13 C14 C19 -178.8(13) . .
O8 C13 C14 C19 5.2(19) . .
C13 C14 C15 C16 -5(2) . .
C19 C14 C15 C16 177.3(13) . .
C14 C15 C16 C17 1(2) . .
C15 C16 C17 C18 5(2) . .
C16 C17 C18 C13 -6(2) . .
C16 C17 C18 C22 175.4(13) . .
C14 C13 C18 C17 2(2) . .
O8 C13 C18 C17 178.3(12) . .
C14 C13 C18 C22 -179.5(13) . .
O8 C13 C18 C22 -4(2) . .
C13 C14 C19 C20 122.6(17) . .
C15 C14 C19 C20 -59.3(19) . .
C13 C14 C19 C21 -108.9(16) . .
C15 C14 C19 C21 69.2(18) . .
C17 C18 C22 C23 -59.6(18) . .
C13 C18 C22 C23 122.2(15) . .
C17 C18 C22 C24 65.1(17) . .
C13 C18 C22 C24 -113.1(15) . .
P3 O12 C25 C30 -89.0(17) . .
P3 O12 C25 C26 93.2(15) . .
C30 C25 C26 C31 -177.6(17) . .
O12 C25 C26 C31 0(2) . .
C30 C25 C26 C27 -2(3) . .
O12 C25 C26 C27 176.0(16) . .
C31 C26 C27 C28 179(2) . .
C25 C26 C27 C28 3(3) . .
C26 C27 C28 C29 -2(4) . .
C27 C28 C29 C30 0(4) . .
O12 C25 C30 C34 3(3) . .
C26 C25 C30 C34 -179.7(17) . .
O12 C25 C30 C29 -178.4(15) . .
C26 C25 C30 C29 -1(3) . .
C28 C29 C30 C25 2(3) . .
C28 C29 C30 C34 -179(2) . .
C25 C26 C31 C33 136.0(17) . .
C27 C26 C31 C33 -40(2) . .
C25 C26 C31 C32 -98.7(19) . .
C27 C26 C31 C32 85(2) . .
C25 C30 C34 C36 161.6(18) . .
C29 C30 C34 C36 -17(3) . .
C25 C30 C34 C35 -72(2) . .
C29 C30 C34 C35 109(2) . .
P4 O16 C37 C42 93.0(15) . .
P4 O16 C37 C38 -90.3(14) . .
C42 C37 C38 C39 4(2) . .
O16 C37 C38 C39 -172.7(12) . .
C42 C37 C38 C43 -178.6(15) . .
O16 C37 C38 C43 5(2) . .
C37 C38 C39 C40 0(2) . .
C43 C38 C39 C40 -177.7(15) . .
C38 C39 C40 C41 0(3) . .
C39 C40 C41 C42 -4(3) . .
C38 C37 C42 C41 -7(2) . .
O16 C37 C42 C41 169.5(12) . .
C38 C37 C42 C46 179.4(16) . .
O16 C37 C42 C46 -4(2) . .
C40 C41 C42 C37 6(2) . .
C40 C41 C42 C46 -179.5(17) . .
C39 C38 C43 C45 93.3(19) . .
C37 C38 C43 C45 -84.4(18) . .
C39 C38 C43 C44 -37(2) . .
C37 C38 C43 C44 145.1(15) . .
C37 C42 C46 C48 131(2) . .
C41 C42 C46 C48 -42(3) . .
C37 C42 C46 C47 -105(2) . .
C41 C42 C46 C47 81(3) . .
P5 O20 C49 C54 96.4(15) . .
P5 O20 C49 C50 -86.0(14) . .
C54 C49 C50 C51 -2(2) . .
O20 C49 C50 C51 -179.3(13) . .
C54 C49 C50 C55 -179.6(14) . .
O20 C49 C50 C55 3(2) . .
C49 C50 C51 C52 3(2) . .
C55 C50 C51 C52 -178.7(14) . .
C50 C51 C52 C53 0(2) . .
C51 C52 C53 C54 -6(2) . .
O20 C49 C54 C53 174.3(13) . .
C50 C49 C54 C53 -3(2) . .
O20 C49 C54 C58 0(2) . .
C50 C49 C54 C58 -177.3(14) . .
C52 C53 C54 C49 7(2) . .
C52 C53 C54 C58 -178.7(14) . .
C51 C50 C55 C56 57(2) . .
C49 C50 C55 C56 -125.5(17) . .
C51 C50 C55 C57 -69.3(18) . .
C49 C50 C55 C57 108.4(16) . .
C49 C54 C58 C60 108.9(17) . .
C53 C54 C58 C60 -64.8(19) . .
C49 C54 C58 C59 -126.7(16) . .
C53 C54 C58 C59 60(2) . .
P6 O24 C61 C66 -91.7(14) . .
P6 O24 C61 C62 92.0(14) . .
O24 C61 C62 C63 173.1(12) . .
C66 C61 C62 C63 -3(2) . .
O24 C61 C62 C67 -7(2) . .
C66 C61 C62 C67 176.9(16) . .
C61 C62 C63 C64 3(2) . .
C67 C62 C63 C64 -176.8(16) . .
C62 C63 C64 C65 -3(2) . .
C63 C64 C65 C66 3(2) . .
O24 C61 C66 C65 -173.0(12) . .
C62 C61 C66 C65 3(2) . .
O24 C61 C66 C70 6(2) . .
C62 C61 C66 C70 -177.7(14) . .
C64 C65 C66 C61 -3(2) . .
C64 C65 C66 C70 177.6(14) . .
C61 C62 C67 C68 -136(2) . .
C63 C62 C67 C68 43(3) . .
C61 C62 C67 C69 112.2(19) . .
C63 C62 C67 C69 -68(2) . .
C61 C66 C70 C72 -136.6(16) . .
C65 C66 C70 C72 43(2) . .
C61 C66 C70 C71 100.1(17) . .
C65 C66 C70 C71 -80.6(17) . .
P7 O28 C73 C74 98.6(14) . .
P7 O28 C73 C78 -89.1(14) . .
O28 C73 C74 C75 175.1(12) . .
C78 C73 C74 C75 3(2) . .
O28 C73 C74 C79 -4(2) . .
C78 C73 C74 C79 -176.3(15) . .
C73 C74 C75 C76 -1(2) . .
C79 C74 C75 C76 178.8(17) . .
C74 C75 C76 C77 -1(3) . .
C75 C76 C77 C78 0(3) . .
C76 C77 C78 C73 3(3) . .
C76 C77 C78 C82 177.7(17) . .
C74 C73 C78 C77 -4(2) . .
O28 C73 C78 C77 -176.4(13) . .
C74 C73 C78 C82 -179.0(15) . .
O28 C73 C78 C82 9(2) . .
C73 C74 C79 C81 -112.4(19) . .
C75 C74 C79 C81 68(2) . .
C73 C74 C79 C80 129.5(16) . .
C75 C74 C79 C80 -50(2) . .
C77 C78 C82 C83 44(2) . .
C73 C78 C82 C83 -141.8(16) . .
C77 C78 C82 C84 -79.7(19) . .
C73 C78 C82 C84 95.0(18) . .
P8 O32 C85 C90 94.9(17) . .
P8 O32 C85 C86 -86.9(16) . .
C90 C85 C86 C87 6(3) . .
O32 C85 C86 C87 -171.8(16) . .
C90 C85 C86 C91 174.3(18) . .
O32 C85 C86 C91 -4(2) . .
C85 C86 C87 C88 -11(3) . .
C91 C86 C87 C88 -180(2) . .
C86 C87 C88 C89 8(4) . .
C87 C88 C89 C90 0(4) . .
O32 C85 C90 C94 -1(3) . .
C86 C85 C90 C94 -178.8(18) . .
O32 C85 C90 C89 -179.3(18) . .
C86 C85 C90 C89 3(3) . .
C88 C89 C90 C85 -6(3) . .
C88 C89 C90 C94 176(2) . .
C85 C86 C91 C93 118.2(19) . .
C87 C86 C91 C93 -74(2) . .
C85 C86 C91 C92 -122.5(19) . .
C87 C86 C91 C92 46(2) . .
C85 C90 C94 C95 -159(2) . .
C89 C90 C94 C95 20(3) . .
C85 C90 C94 C96 71(3) . .
C89 C90 C94 C96 -110(2) . .
O5 Zn1 N1 C101 72.0(11) . .
O9 Zn1 N1 C101 -53.5(11) . .
O1 Zn1 N1 C101 -169.4(10) . .
O5 Zn1 N1 C97 -120.6(9) . .
O9 Zn1 N1 C97 113.9(9) . .
O1 Zn1 N1 C97 -2.0(10) . .
C101 N1 C97 C98 0(2) . .
Zn1 N1 C97 C98 -167.6(11) . .
N1 C97 C98 C99 -1(2) . .
C97 C98 C99 C100 0(2) . .
C97 C98 C99 C104 177.4(13) . .
C98 C99 C100 C101 3(2) . .
C104 C99 C100 C101 -174.8(13) . .
C97 N1 C101 C100 3(2) . .
Zn1 N1 C101 C100 169.6(11) . .
C99 C100 C101 N1 -4(2) . .
O17 Zn5 N2 C102 40.4(10) . .
O21 Zn5 N2 C102 157.9(10) . .
O25 Zn5 N2 C102 -76.2(11) . .
O17 Zn5 N2 C106 -128.6(9) . .
O21 Zn5 N2 C106 -11.1(10) . .
O25 Zn5 N2 C106 114.8(9) . .
C106 N2 C102 C103 -2.0(19) . .
Zn5 N2 C102 C103 -171.1(10) . .
N2 C102 C103 C104 2(2) . .
C102 C103 C104 C105 -3(2) . .
C102 C103 C104 C99 172.1(12) . .
C100 C99 C104 C103 -44(2) . .
C98 C99 C104 C103 139.0(14) . .
C100 C99 C104 C105 131.3(15) . .
C98 C99 C104 C105 -46.2(19) . .
C103 C104 C105 C106 4(2) . .
C99 C104 C105 C106 -171.5(13) . .
C104 C105 C106 N2 -3(2) . .
C102 N2 C106 C105 2.6(19) . .
Zn5 N2 C106 C105 171.9(11) . .
O6 Zn2 N3 C107 132.1(10) . .
O13 Zn2 N3 C107 -111.1(10) . .
O2 Zn2 N3 C107 15.8(10) . .
O6 Zn2 N3 C111 -37.5(10) . .
O13 Zn2 N3 C111 79.4(10) . .
O2 Zn2 N3 C111 -153.8(9) . .
C111 N3 C107 C108 2(2) . .
Zn2 N3 C107 C108 -167.4(11) . .
N3 C107 C108 C109 -1(2) . .
C107 C108 C109 C110 -3(2) . .
C107 C108 C109 C114 174.6(13) . 1_545
C108 C109 C110 C111 6(2) . .
C114 C109 C110 C111 -172.0(13) 1_545 .
C107 N3 C111 C110 0.6(19) . .
Zn2 N3 C111 C110 170.3(10) . .
C109 C110 C111 N3 -5(2) . .
O18 Zn6 N4 C112 123.6(9) . .
O29 Zn6 N4 C112 -112.1(10) . .
O22 Zn6 N4 C112 2.4(10) . .
O18 Zn6 N4 C116 -59.5(11) . .
O29 Zn6 N4 C116 64.8(11) . .
O22 Zn6 N4 C116 179.3(10) . .
C116 N4 C112 C113 -7.0(19) . .
Zn6 N4 C112 C113 170.1(10) . .
N4 C112 C113 C114 1(2) . .
C112 C113 C114 C115 6(2) . .
C112 C113 C114 C109 -178.9(13) . 1_565
C113 C114 C115 C116 -8(2) . .
C109 C114 C115 C116 177.3(13) 1_565 .
C114 C115 C116 N4 2(2) . .
C112 N4 C116 C115 5.5(19) . .
Zn6 N4 C116 C115 -171.5(11) . .
C121 N5 C117 C118 -10(3) . .
Zn3 N5 C117 C118 163.9(15) 2_455 .
N5 C117 C118 C119 5(3) . .
C117 C118 C119 C120 2(2) . .
C117 C118 C119 C124 179.9(16) . .
C118 C119 C120 C121 -4(3) . .
C124 C119 C120 C121 178.2(17) . .
C117 N5 C121 C120 7(2) . .
Zn3 N5 C121 C120 -167.1(13) 2_455 .
C119 C120 C121 N5 0(3) . .
O26 Zn7 N6 C122 138.4(16) . .
O19 Zn7 N6 C122 13.4(17) . .
O30 Zn7 N6 C122 -103.6(16) . .
O26 Zn7 N6 C126 -42.5(13) . .
O19 Zn7 N6 C126 -167.5(12) . .
O30 Zn7 N6 C126 75.5(13) . .
C126 N6 C122 C123 -3(3) . .
Zn7 N6 C122 C123 176.0(16) . .
N6 C122 C123 C124 -2(3) . .
C122 C123 C124 C125 5(3) . .
C122 C123 C124 C119 -171.1(19) . .
C120 C119 C124 C125 154(2) . .
C118 C119 C124 C125 -24(3) . .
C120 C119 C124 C123 -30(3) . .
C118 C119 C124 C123 152.0(18) . .
C123 C124 C125 C126 -3(3) . .
C119 C124 C125 C126 173.3(18) . .
C124 C125 C126 N6 -3(3) . .
C122 N6 C126 C125 6(3) . .
Zn7 N6 C126 C125 -173.5(13) . .
C127 S1 O33 Zn4 -174.5(9) . .
C128 S1 O33 Zn4 84.5(10) . .
O11 Zn4 O33 S1 -59.9(9) . .
O7 Zn4 O33 S1 -174.2(8) . .
O15 Zn4 O33 S1 63.3(9) . .
C129 S2 O34 Zn8 83.8(10) . .
C130 S2 O34 Zn8 -173.4(9) . .
O23 Zn8 O34 S2 173.7(8) . .
O31 Zn8 O34 S2 -59.6(9) . .
O27 Zn8 O34 S2 56.3(9) . .

loop_
_platon_squeeze_void_nr
_platon_squeeze_void_average_x
_platon_squeeze_void_average_y
_platon_squeeze_void_average_z
_platon_squeeze_void_volume
_platon_squeeze_void_count_electrons
_platon_squeeze_void_content
1 0.142 0.212 0.039 172 62 ' '
2 0.704 0.697 0.149 195 65 ' '
3 0.851 0.920 0.107 11 2 ' '
4 0.142 0.788 0.539 172 62 ' '
5 0.704 0.303 0.649 195 65 ' '
6 0.851 0.080 0.607 11 3 ' '
